data_7242747
loop_
_publ_author_name
'Imrie, Corrie T.'
'Strachan, Grant James'
'Harrison, William T.'
'Storey, John M. D.'

_publ_section_title
;
 Understanding the remarkable difference in liquid crystal behaviour
 between secondary and tertiary amides: the synthesis and characterisation
 of new benzanilide-based liquid crystal dimers.
;
_journal_name_full 'Physical Chemistry Chemical Physics'
_journal_paper_doi 10.1039/D1CP01125A
_journal_year 2021
_chemical_formula_moiety 'C51 H49 N3 O2'
_chemical_formula_sum 'C51 H49 N3 O2'
_chemical_formula_weight 735.93
_space_group_crystal_system monoclinic
_space_group_IT_number 7
_space_group_name_Hall 'P -2yac'
_space_group_name_H-M_alt 'P 1 n 1'
_atom_sites_solution_hydrogens mixed
_audit_creation_method SHELXL-2018/3
_audit_update_record
;
2020-07-16 deposited with the CCDC.	2021-04-12 downloaded from the CCDC.
;
_cell_angle_alpha 90
_cell_angle_beta 110.2699(7)
_cell_angle_gamma 90
_cell_formula_units_Z 8
_cell_length_a 21.61054(14)
_cell_length_b 13.81870(7)
_cell_length_c 28.98487(19)
_cell_measurement_reflns_used 64645
_cell_measurement_temperature 100(2)
_cell_measurement_theta_max 70.2340
_cell_measurement_theta_min 3.1730
_cell_volume 8119.70(9)
_computing_structure_refinement 'SHELXL-2018/3 (Sheldrick, 2018)'
_diffrn_ambient_temperature 293(2)
_diffrn_measured_fraction_theta_full 0.997
_diffrn_measured_fraction_theta_max 0.991
_diffrn_radiation_type CuK\a
_diffrn_radiation_wavelength 1.54178
_diffrn_reflns_av_R_equivalents 0.0874
_diffrn_reflns_av_unetI/netI 0.0383
_diffrn_reflns_Laue_measured_fraction_full 0.997
_diffrn_reflns_Laue_measured_fraction_max 0.991
_diffrn_reflns_limit_h_max 25
_diffrn_reflns_limit_h_min -23
_diffrn_reflns_limit_k_max 16
_diffrn_reflns_limit_k_min -16
_diffrn_reflns_limit_l_max 35
_diffrn_reflns_limit_l_min -34
_diffrn_reflns_number 142915
_diffrn_reflns_point_group_measured_fraction_full 0.868
_diffrn_reflns_point_group_measured_fraction_max 0.858
_diffrn_reflns_theta_full 67.679
_diffrn_reflns_theta_max 70.063
_diffrn_reflns_theta_min 3.138
_exptl_absorpt_coefficient_mu 0.566
_exptl_crystal_colour colourless
_exptl_crystal_density_diffrn 1.204
_exptl_crystal_description block
_exptl_crystal_F_000 3136
_exptl_crystal_preparation 'Liquid crystal precursor'
_refine_diff_density_max 1.660
_refine_diff_density_min -0.967
_refine_diff_density_rms 0.203
_refine_ls_abs_structure_details
;
 Flack x determined using 7460 quotients [(I+)-(I-)]/[(I+)+(I-)]
 (Parsons, Flack and Wagner, Acta Cryst. B69 (2013) 249-259).
;
_refine_ls_abs_structure_Flack 0.69(17)
_refine_ls_extinction_method none
_refine_ls_goodness_of_fit_ref 2.096
_refine_ls_hydrogen_treatment constr
_refine_ls_matrix_type full
_refine_ls_number_parameters 1706
_refine_ls_number_reflns 26446
_refine_ls_number_restraints 553
_refine_ls_restrained_S_all 2.086
_refine_ls_R_factor_all 0.1892
_refine_ls_R_factor_gt 0.1861
_refine_ls_shift/su_max 0.025
_refine_ls_shift/su_mean 0.005
_refine_ls_structure_factor_coef Fsqd
_refine_ls_weighting_details 'w=1/[\s^2^(Fo^2^)+(0.2000P)^2^] where P=(Fo^2^+2Fc^2^)/3'
_refine_ls_weighting_scheme calc
_refine_ls_wR_factor_gt 0.4471
_refine_ls_wR_factor_ref 0.4545
_reflns_Friedel_coverage 0.730
_reflns_Friedel_fraction_full 0.739
_reflns_Friedel_fraction_max 0.724
_reflns_number_gt 24423
_reflns_number_total 26446
_reflns_threshold_expression 'I > 2\s(I)'
_cod_data_source_file d1cp01125a2.cif
_cod_data_source_block b45m
_cod_original_cell_volume 8119.69(9)
_cod_original_sg_symbol_H-M 'P n'
_cod_database_code 7242747
_shelx_shelxl_version_number 2018/3
_shelx_space_group_comment
;
The symmetry employed for this shelxl refinement is uniquely defined
by the following loop, which should always be used as a source of
symmetry information in preference to the above space-group names.
They are only intended as comments.
;

loop_
_space_group_symop_operation_xyz
'x, y, z'
'x+1/2, -y, z+1/2'

loop_
_atom_site_label
_atom_site_type_symbol
_atom_site_fract_x
_atom_site_fract_y
_atom_site_fract_z
_atom_site_U_iso_or_equiv
_atom_site_adp_type
_atom_site_occupancy
_atom_site_site_symmetry_order
_atom_site_calc_flag
_atom_site_refinement_flags_posn
_atom_site_refinement_flags_adp
_atom_site_refinement_flags_occupancy
_atom_site_disorder_assembly
_atom_site_disorder_group
C1A C 0.39070(10) 0.94690(15) 0.56218(9) 0.0430(11) Uani 1 1 d G U . . .
C2A C 0.36692(11) 1.03541(18) 0.54046(12) 0.0673(19) Uani 1 1 d G U . . .
H2A H 0.322012 1.048826 0.530339 0.081 Uiso 1 1 calc R U . . .
C3A C 0.41025(15) 1.10386(18) 0.53387(15) 0.0571(16) Uani 1 1 d G U . . .
H3A H 0.394339 1.163071 0.519338 0.069 Uiso 1 1 calc R U . . .
C4A C 0.47737(14) 1.0838(2) 0.54900(15) 0.0327(10) Uani 1 1 d G U . . .
C5A C 0.50115(11) 0.9953(2) 0.57072(13) 0.0393(10) Uani 1 1 d G U . . .
H5A H 0.546053 0.981874 0.580842 0.047 Uiso 1 1 calc R U . . .
C6A C 0.45782(11) 0.92684(17) 0.57731(11) 0.0419(11) Uani 1 1 d G U . . .
H6A H 0.473728 0.867629 0.591844 0.050 Uiso 1 1 calc R U . . .
C7A C 0.52442(10) 1.16063(15) 0.54134(8) 0.0361(11) Uani 1 1 d G U . . .
C8A C 0.50543(12) 1.22016(19) 0.50013(8) 0.0463(13) Uani 1 1 d G U . . .
H8A H 0.464648 1.211266 0.475526 0.056 Uiso 1 1 calc R U . . .
C9A C 0.54738(16) 1.2930(2) 0.49570(10) 0.0460(13) Uani 1 1 d G U . . .
H9A H 0.534672 1.332826 0.468130 0.055 Uiso 1 1 calc R U . . .
C10A C 0.60833(15) 1.3063(2) 0.53247(12) 0.0337(10) Uani 1 1 d G U . . .
C11A C 0.62733(11) 1.2468(2) 0.57368(11) 0.0375(11) Uani 1 1 d G U . . .
H11A H 0.668111 1.255655 0.598285 0.045 Uiso 1 1 calc R U . . .
C12A C 0.58538(11) 1.17393(18) 0.57811(8) 0.0324(10) Uani 1 1 d G U . . .
H12A H 0.598088 1.134093 0.605682 0.039 Uiso 1 1 calc R U . . .
C13A C 0.6538(2) 1.3946(3) 0.53369(14) 0.0336(10) Uani 1 1 d . U . . .
C14A C 0.6983(2) 1.5161(3) 0.49678(17) 0.0358(10) Uani 1 1 d . U . . .
H14A H 0.698253 1.535850 0.465013 0.054 Uiso 1 1 calc R U . . .
H14B H 0.680697 1.567171 0.510992 0.054 Uiso 1 1 calc R U . . .
H14C H 0.742661 1.502133 0.517741 0.054 Uiso 1 1 calc R U . . .
C15A C 0.63740(9) 1.37755(13) 0.44616(6) 0.0264(8) Uani 1 1 d G U . . .
C16A C 0.58847(11) 1.41218(15) 0.40427(7) 0.0316(10) Uani 1 1 d G U . . .
C17A C 0.57172(13) 1.36062(19) 0.36047(6) 0.0341(10) Uani 1 1 d G U . . .
H17A H 0.538978 1.383786 0.332435 0.041 Uiso 1 1 calc R U . . .
C18A C 0.60390(15) 1.27443(18) 0.35856(7) 0.0242(8) Uani 1 1 d G U . . .
C19A C 0.65284(15) 1.23980(16) 0.40046(8) 0.0301(10) Uani 1 1 d G U . . .
H19A H 0.674372 1.182129 0.399181 0.036 Uiso 1 1 calc R U . . .
C20A C 0.66959(11) 1.29136(15) 0.44426(7) 0.0275(9) Uani 1 1 d G U . . .
H20A H 0.702326 1.268190 0.472287 0.033 Uiso 1 1 calc R U . . .
C21A C 0.5539(3) 1.5022(3) 0.40903(17) 0.0461(13) Uani 1 1 d . U . . .
H21A H 0.572740 1.526561 0.441977 0.069 Uiso 1 1 calc R U . . .
H21B H 0.558670 1.549728 0.386319 0.069 Uiso 1 1 calc R U . . .
H21C H 0.507959 1.488695 0.401866 0.069 Uiso 1 1 calc R U . . .
C22A C 0.6161(2) 1.1393(3) 0.31090(13) 0.0283(9) Uani 1 1 d . U . . .
H22A H 0.610049 1.092433 0.333907 0.034 Uiso 1 1 calc R U . . .
H22B H 0.662879 1.152823 0.320463 0.034 Uiso 1 1 calc R U . . .
C23A C 0.5919(3) 1.0965(3) 0.25987(15) 0.0411(12) Uani 1 1 d . U . . .
H23A H 0.544912 1.083563 0.249737 0.049 Uiso 1 1 calc R U . . .
H23B H 0.599187 1.141851 0.236740 0.049 Uiso 1 1 calc R U . . .
C24A C 0.6285(2) 1.0043(3) 0.26010(15) 0.0416(12) Uani 1 1 d . U . . .
H24A H 0.617219 0.957111 0.280678 0.050 Uiso 1 1 calc R U . . .
H24B H 0.675516 1.016458 0.274125 0.050 Uiso 1 1 calc R U . . .
C25A C 0.6117(3) 0.9623(4) 0.20733(19) 0.0585(17) Uani 1 1 d . U . . .
H25A H 0.565530 0.943832 0.194024 0.070 Uiso 1 1 calc R U . . .
H25B H 0.619989 1.010216 0.185743 0.070 Uiso 1 1 calc R U . . .
C26A C 0.6561(5) 0.8729(4) 0.2114(2) 0.100(3) Uani 1 1 d . U . . .
H26A H 0.639370 0.819137 0.225183 0.120 Uiso 1 1 calc R U . . .
H26B H 0.700440 0.887202 0.233427 0.120 Uiso 1 1 calc R U . . .
C27A C 0.6582(4) 0.8428(5) 0.1584(2) 0.079(2) Uani 1 1 d . U . . .
H27A H 0.615636 0.815998 0.138989 0.095 Uiso 1 1 calc R U . . .
H27B H 0.664937 0.900694 0.141850 0.095 Uiso 1 1 calc R U . . .
C28A C 0.7130(2) 0.76765(19) 0.16011(17) 0.095(3) Uani 1 1 d D U . . .
H28A H 0.716946 0.761457 0.127897 0.114 Uiso 1 1 calc R U . . .
H28B H 0.755269 0.788400 0.183275 0.114 Uiso 1 1 calc R U . . .
C29A C 0.69299(13) 0.67154(16) 0.17614(18) 0.136(5) Uani 1 1 d D U . . .
H29A H 0.650872 0.650818 0.152831 0.163 Uiso 1 1 calc R U . . .
H29B H 0.688639 0.678138 0.208197 0.163 Uiso 1 1 calc R U . . .
C30A C 0.74606(15) 0.5976(3) 0.1784(4) 0.209(9) Uiso 1 1 d D . . . .
H30A H 0.773167 0.594273 0.212962 0.250 Uiso 1 1 calc R U . . .
H30B H 0.722828 0.536275 0.170935 0.250 Uiso 1 1 calc R U . . .
C31A C 0.7913(4) 0.5941(6) 0.1533(3) 0.087(2) Uani 1 1 d . U . . .
H31A H 0.816359 0.653882 0.160569 0.105 Uiso 1 1 calc R U . . .
H31B H 0.765826 0.594916 0.118395 0.105 Uiso 1 1 calc R U . . .
C32A C 0.84114(14) 0.5110(2) 0.16213(12) 0.080(2) Uani 1 1 d G U . . .
C33A C 0.81886(15) 0.4160(2) 0.15412(17) 0.0768(19) Uani 1 1 d G U . . .
H33A H 0.773876 0.402933 0.143544 0.092 Uiso 1 1 calc R U . . .
C34A C 0.8638(2) 0.3404(2) 0.1619(2) 0.0756(19) Uani 1 1 d G U . . .
H34A H 0.848901 0.276861 0.156553 0.091 Uiso 1 1 calc R U . . .
C35A C 0.93104(19) 0.3599(2) 0.1777(2) 0.0668(16) Uani 1 1 d G U . . .
C36A C 0.95332(14) 0.4549(3) 0.18573(18) 0.0501(13) Uani 1 1 d G U . . .
H36A H 0.998306 0.467947 0.196301 0.060 Uiso 1 1 calc R U . . .
C37A C 0.90837(14) 0.5305(2) 0.17793(15) 0.0608(16) Uani 1 1 d G U . . .
H37A H 0.923283 0.594021 0.183292 0.073 Uiso 1 1 calc R U . . .
C38A C 0.98194(12) 0.27585(16) 0.18847(10) 0.0611(15) Uani 1 1 d G U . . .
C39A C 0.96755(14) 0.18575(18) 0.20354(13) 0.0563(13) Uani 1 1 d G U . . .
H39A H 0.928413 0.176449 0.209577 0.068 Uiso 1 1 calc R U . . .
C40A C 1.01164(18) 0.10954(17) 0.20959(16) 0.0542(12) Uani 1 1 d G U . . .
H40A H 1.002010 0.049250 0.219670 0.065 Uiso 1 1 calc R U . . .
C41A C 1.07013(16) 0.1234(2) 0.20056(17) 0.0460(11) Uani 1 1 d G U . . .
C42A C 1.08453(15) 0.2135(2) 0.18549(16) 0.0465(11) Uani 1 1 d G U . . .
H42A H 1.123666 0.222829 0.179457 0.056 Uiso 1 1 calc R U . . .
C43A C 1.04044(14) 0.28974(18) 0.17945(13) 0.0602(13) Uani 1 1 d G U . . .
H43A H 1.050070 0.350030 0.169364 0.072 Uiso 1 1 calc R U . . .
C44A C 1.11716(10) 0.04165(15) 0.20473(8) 0.0337(9) Uani 1 1 d G U . . .
C45A C 1.12030(14) -0.03683(18) 0.23546(9) 0.0553(12) Uani 1 1 d G U . . .
H45A H 1.094773 -0.037441 0.255527 0.066 Uiso 1 1 calc R U . . .
C46A C 1.16159(17) -0.11439(17) 0.23620(12) 0.0568(14) Uani 1 1 d G U . . .
H46A H 1.163686 -0.166894 0.256760 0.068 Uiso 1 1 calc R U . . .
C47A C 1.19974(16) -0.1135(2) 0.20621(13) 0.0389(11) Uani 1 1 d G U . . .
C48A C 1.19660(14) -0.0350(2) 0.17548(11) 0.0392(11) Uani 1 1 d G U . . .
H48A H 1.222125 -0.034380 0.155415 0.047 Uiso 1 1 calc R U . . .
C49A C 1.15531(13) 0.04257(18) 0.17474(9) 0.0304(9) Uani 1 1 d G U . . .
H49A H 1.153212 0.095074 0.154183 0.037 Uiso 1 1 calc R U . . .
C50A C 0.3453(3) 0.8743(5) 0.5690(3) 0.0621(16) Uani 1 1 d . U . . .
C51A C 1.2396(3) -0.1958(4) 0.20460(17) 0.0438(12) Uani 1 1 d . U . . .
N1A N 0.65681(15) 1.4276(2) 0.49147(11) 0.0255(7) Uani 1 1 d . U . . .
N2A N 0.3107(3) 0.8208(4) 0.5717(3) 0.084(2) Uani 1 1 d . U . . .
N3A N 1.2676(2) -0.2618(3) 0.19880(16) 0.0515(12) Uani 1 1 d . U . . .
O1A O 0.68306(17) 1.4309(2) 0.57229(10) 0.0381(8) Uani 1 1 d . U . . .
O2A O 0.58192(15) 1.2266(2) 0.31373(9) 0.0350(7) Uani 1 1 d . U . . .
C1B C 0.39130(10) 1.44158(14) 0.55500(9) 0.0425(13) Uani 1 1 d G U . . .
C2B C 0.36904(11) 1.53660(16) 0.54697(11) 0.0393(11) Uani 1 1 d G U . . .
H2B H 0.325687 1.551186 0.543647 0.047 Uiso 1 1 calc R U . . .
C3B C 0.41156(14) 1.60981(14) 0.54392(13) 0.0399(11) Uani 1 1 d G U . . .
H3B H 0.396661 1.673379 0.538554 0.048 Uiso 1 1 calc R U . . .
C4B C 0.47635(14) 1.58800(18) 0.54890(14) 0.0314(9) Uani 1 1 d G U . . .
C5B C 0.49861(11) 1.4930(2) 0.55692(14) 0.0428(12) Uani 1 1 d G U . . .
H5B H 0.541962 1.478393 0.560248 0.051 Uiso 1 1 calc R U . . .
C6B C 0.45609(11) 1.41977(16) 0.55997(12) 0.0580(17) Uani 1 1 d G U . . .
H6B H 0.470989 1.356199 0.565340 0.070 Uiso 1 1 calc R U . . .
C7B C 0.52246(10) 1.66810(15) 0.54329(7) 0.0342(10) Uani 1 1 d G U . . .
C8B C 0.49932(12) 1.74025(18) 0.50808(8) 0.0364(10) Uani 1 1 d G U . . .
H8B H 0.455562 1.739789 0.487146 0.044 Uiso 1 1 calc R U . . .
C9B C 0.54159(16) 1.81308(18) 0.50416(11) 0.0476(13) Uani 1 1 d G U . . .
H9B H 0.526107 1.861351 0.480599 0.057 Uiso 1 1 calc R U . . .
C10B C 0.60699(15) 1.8138(2) 0.53545(12) 0.0369(10) Uani 1 1 d G U . . .
C11B C 0.63012(11) 1.7416(2) 0.57066(11) 0.0413(11) Uani 1 1 d G U . . .
H11B H 0.673883 1.742075 0.591598 0.050 Uiso 1 1 calc R U . . .
C12B C 0.58786(11) 1.66878(18) 0.57459(8) 0.0373(11) Uani 1 1 d G U . . .
H12B H 0.603339 1.620513 0.598146 0.045 Uiso 1 1 calc R U . . .
C13B C 0.6534(2) 1.8999(3) 0.53715(15) 0.0379(11) Uani 1 1 d . U . . .
C14B C 0.6945(2) 2.0228(3) 0.49887(16) 0.0328(10) Uani 1 1 d . U . . .
H14D H 0.692595 2.043797 0.466836 0.049 Uiso 1 1 calc R U . . .
H14E H 0.677899 2.073091 0.514271 0.049 Uiso 1 1 calc R U . . .
H14F H 0.739363 2.008650 0.518597 0.049 Uiso 1 1 calc R U . . .
C15B C 0.63345(9) 1.88335(13) 0.44873(6) 0.0244(8) Uani 1 1 d G U . . .
C16B C 0.58382(10) 1.91565(15) 0.40662(7) 0.0293(9) Uani 1 1 d G U . . .
C17B C 0.56861(12) 1.86373(19) 0.36302(6) 0.0311(10) Uani 1 1 d G U . . .
H17B H 0.535412 1.885346 0.334847 0.037 Uiso 1 1 calc R U . . .
C18B C 0.60303(15) 1.77950(18) 0.36153(7) 0.0274(9) Uani 1 1 d G U . . .
C19B C 0.65265(14) 1.74719(16) 0.40364(8) 0.0277(9) Uani 1 1 d G U . . .
H19B H 0.675675 1.690830 0.402639 0.033 Uiso 1 1 calc R U . . .
C20B C 0.66786(10) 1.79911(15) 0.44724(7) 0.0238(8) Uani 1 1 d G U . . .
H20B H 0.701062 1.777494 0.475410 0.029 Uiso 1 1 calc R U . . .
C21B C 0.5479(3) 2.0038(3) 0.40989(16) 0.0412(12) Uani 1 1 d . U . . .
H21D H 0.515322 2.017550 0.378347 0.062 Uiso 1 1 calc R U . . .
H21E H 0.526609 1.994653 0.433644 0.062 Uiso 1 1 calc R U . . .
H21F H 0.578249 2.056955 0.419806 0.062 Uiso 1 1 calc R U . . .
C22B C 0.6196(2) 1.6464(3) 0.31334(14) 0.0294(9) Uani 1 1 d . U . . .
H22C H 0.616056 1.598155 0.336623 0.035 Uiso 1 1 calc R U . . .
H22D H 0.665801 1.663550 0.322147 0.035 Uiso 1 1 calc R U . . .
C23B C 0.5956(3) 1.6040(3) 0.26268(16) 0.0400(12) Uani 1 1 d . U . . .
H23C H 0.602500 1.649919 0.239631 0.048 Uiso 1 1 calc R U . . .
H23D H 0.548682 1.590939 0.252742 0.048 Uiso 1 1 calc R U . . .
C24B C 0.6320(2) 1.5115(3) 0.26162(15) 0.0397(11) Uani 1 1 d . U . . .
H24C H 0.622967 1.464787 0.283479 0.048 Uiso 1 1 calc R U . . .
H24D H 0.679017 1.524253 0.273766 0.048 Uiso 1 1 calc R U . . .
C25B C 0.6123(3) 1.4678(3) 0.20985(16) 0.0436(12) Uani 1 1 d . U . . .
H25C H 0.619740 1.514452 0.187317 0.052 Uiso 1 1 calc R U . . .
H25D H 0.565882 1.450801 0.198036 0.052 Uiso 1 1 calc R U . . .
C26B C 0.6547(5) 1.3765(5) 0.2125(2) 0.096(3) Uani 1 1 d . U . . .
H26C H 0.700259 1.391437 0.231492 0.115 Uiso 1 1 calc R U . . .
H26D H 0.640305 1.326057 0.229765 0.115 Uiso 1 1 calc R U . . .
C27B C 0.6511(4) 1.3372(4) 0.1616(2) 0.0592(17) Uani 1 1 d . U . . .
H27P H 0.657085 1.390974 0.141992 0.071 Uiso 1 1 calc R U . . .
H27Q H 0.607275 1.311246 0.145091 0.071 Uiso 1 1 calc R U . . .
C28B C 0.7027(4) 1.2573(5) 0.1628(3) 0.0677(18) Uani 1 1 d . U . . .
H28M H 0.681415 1.214062 0.135578 0.081 Uiso 1 1 calc R U . A 1
H28N H 0.737993 1.289224 0.155286 0.081 Uiso 1 1 calc R U . A 1
C29E C 0.7342(8) 1.1959(11) 0.2055(6) 0.079(4) Uiso 0.5 1 d . . P B 1
H29R H 0.702766 1.176211 0.220809 0.094 Uiso 0.5 1 calc R U P B 1
H29S H 0.770465 1.229638 0.229651 0.094 Uiso 0.5 1 calc R U P B 1
C30E C 0.7592(14) 1.1084(19) 0.1847(11) 0.134(9) Uiso 0.5 1 d . . P B 1
H30V H 0.777002 1.125646 0.159389 0.160 Uiso 0.5 1 calc R U P B 1
H30W H 0.726336 1.057804 0.173125 0.160 Uiso 0.5 1 calc R U P B 1
C31E C 0.8207(11) 1.0806(15) 0.2415(8) 0.106(6) Uiso 0.5 1 d . . P B 1
H31V H 0.796087 1.054300 0.260942 0.127 Uiso 0.5 1 d R U P B 1
H31W H 0.851721 1.130365 0.258825 0.127 Uiso 0.5 1 d R U P B 1
C29F C 0.6861(6) 1.1536(8) 0.1770(5) 0.056(3) Uiso 0.5 1 d . . P B 2
H29C H 0.685613 1.156102 0.210287 0.068 Uiso 0.5 1 calc R U P B 2
H29D H 0.641844 1.137225 0.155546 0.068 Uiso 0.5 1 calc R U P B 2
C30F C 0.7310(8) 1.0735(11) 0.1744(6) 0.074(4) Uiso 0.5 1 d . . P B 2
H30C H 0.708571 1.012958 0.174894 0.089 Uiso 0.5 1 calc R U P B 2
H30D H 0.736590 1.077631 0.142621 0.089 Uiso 0.5 1 calc R U P B 2
C31F C 0.7920(6) 1.0681(9) 0.2092(4) 0.054(3) Uiso 0.5 1 d . . P B 2
H31C H 0.783779 1.062384 0.239977 0.065 Uiso 0.5 1 calc R U P B 2
H31D H 0.810556 1.132110 0.209649 0.065 Uiso 0.5 1 calc R U P B 2
C32B C 0.85135(16) 0.9972(2) 0.21529(14) 0.116(2) Uani 1 1 d G U . . .
C33B C 0.8459(2) 0.9485(3) 0.17208(14) 0.1014(19) Uani 1 1 d G U . B .
H33B H 0.811551 0.963245 0.143109 0.122 Uiso 1 1 calc R U . . .
C34B C 0.8916(2) 0.8778(3) 0.17217(17) 0.0790(19) Uani 1 1 d G U . B .
H34B H 0.887963 0.845208 0.143261 0.095 Uiso 1 1 calc R U . . .
C35B C 0.9429(2) 0.8557(3) 0.2155(2) 0.0724(15) Uani 1 1 d G U . B .
C36B C 0.94841(19) 0.9044(3) 0.25868(17) 0.0879(15) Uani 1 1 d G U . B .
H36B H 0.982719 0.889685 0.287646 0.106 Uiso 1 1 calc R U . . .
C37B C 0.90263(19) 0.9751(3) 0.25859(14) 0.1020(16) Uani 1 1 d G U . B .
H37B H 0.906308 1.007723 0.287495 0.122 Uiso 1 1 calc R U . . .
C38B C 0.99663(12) 0.77921(16) 0.21792(9) 0.0613(12) Uani 1 1 d G U . . .
C39B C 1.00798(15) 0.75736(19) 0.17472(9) 0.0507(13) Uani 1 1 d G U . B .
H39B H 0.985595 0.790925 0.145953 0.061 Uiso 1 1 calc R U . . .
C40B C 1.05280(18) 0.6854(2) 0.17451(11) 0.0422(11) Uani 1 1 d G U . B .
H40B H 1.060392 0.670736 0.145609 0.051 Uiso 1 1 calc R U . . .
C41B C 1.08626(16) 0.6352(2) 0.21751(14) 0.0401(11) Uani 1 1 d G U . B .
C42B C 1.07490(16) 0.6570(2) 0.26071(11) 0.0565(13) Uani 1 1 d G U . B .
H42B H 1.097292 0.623461 0.289476 0.068 Uiso 1 1 calc R U . . .
C43B C 1.03009(15) 0.7290(2) 0.26092(9) 0.0589(12) Uani 1 1 d G U . B .
H43B H 1.022498 0.743651 0.289821 0.071 Uiso 1 1 calc R U . . .
C44B C 1.13206(10) 0.55388(14) 0.21522(7) 0.0390(10) Uani 1 1 d G U . . .
C45B C 1.15560(13) 0.54952(17) 0.17631(8) 0.0321(9) Uani 1 1 d G U . B .
H45B H 1.144603 0.597828 0.152491 0.039 Uiso 1 1 calc R U . . .
C46B C 1.19558(15) 0.4730(2) 0.17299(10) 0.0339(10) Uani 1 1 d G U . B .
H46B H 1.211325 0.470060 0.146956 0.041 Uiso 1 1 calc R U . . .
C47B C 1.21201(15) 0.40078(18) 0.20859(12) 0.0332(10) Uani 1 1 d G U . B .
C48B C 1.18847(15) 0.40513(16) 0.24750(10) 0.0440(11) Uani 1 1 d G U . B .
H48B H 1.199472 0.356830 0.271319 0.053 Uiso 1 1 calc R U . . .
C49B C 1.14850(14) 0.48168(17) 0.25082(8) 0.0476(12) Uani 1 1 d G U . B .
H49B H 1.132751 0.484598 0.276856 0.057 Uiso 1 1 calc R U . . .
C50B C 0.3467(3) 1.3635(4) 0.5553(3) 0.073(2) Uani 1 1 d . U . . .
C51B C 1.2499(2) 0.3180(3) 0.20303(17) 0.0382(11) Uani 1 1 d . U . . .
N1B N 0.65377(16) 1.9347(2) 0.49409(12) 0.0286(8) Uani 1 1 d . U . . .
N2B N 0.3124(3) 1.3044(4) 0.5536(4) 0.098(3) Uani 1 1 d . U . . .
NBB N 1.2739(2) 0.2510(3) 0.19559(14) 0.0430(11) Uani 1 1 d . U . . .
O1B O 0.68676(18) 1.9308(2) 0.57544(11) 0.0458(9) Uani 1 1 d . U . . .
O2B O 0.58238(15) 1.7313(2) 0.31674(10) 0.0352(7) Uani 1 1 d . U . . .
C1C C 0.11906(11) 1.19393(15) 0.52057(10) 0.066(2) Uani 1 1 d G U . . .
C2C C 0.05253(11) 1.17207(17) 0.50849(12) 0.072(2) Uani 1 1 d G U . . .
H2C H 0.037052 1.110776 0.496861 0.087 Uiso 1 1 calc R U . . .
C3C C 0.00914(11) 1.2418(2) 0.51380(14) 0.0471(14) Uani 1 1 d G U . . .
H3C H -0.035372 1.227202 0.505718 0.057 Uiso 1 1 calc R U . . .
C4C C 0.03228(14) 1.33344(19) 0.53118(14) 0.0301(9) Uani 1 1 d G U . . .
C5C C 0.09880(14) 1.35531(16) 0.54326(14) 0.0428(12) Uani 1 1 d G U . . .
H5C H 0.114283 1.416604 0.554887 0.051 Uiso 1 1 calc R U . . .
C6C C 0.14220(11) 1.28555(17) 0.53795(12) 0.0440(12) Uani 1 1 d G U . . .
H6C H 0.186707 1.300178 0.546030 0.053 Uiso 1 1 calc R U . . .
C7C C -0.01495(9) 1.40580(13) 0.53796(6) 0.0278(9) Uani 1 1 d G U . . .
C8C C -0.07657(10) 1.41829(16) 0.50188(7) 0.0311(10) Uani 1 1 d G U . . .
H8C H -0.090156 1.377332 0.474755 0.037 Uiso 1 1 calc R U . . .
C9C C -0.11790(10) 1.49200(18) 0.50635(9) 0.0251(9) Uani 1 1 d G U . . .
H9C H -0.159136 1.500362 0.482210 0.030 Uiso 1 1 calc R U . . .
C10C C -0.09760(13) 1.55323(17) 0.54690(10) 0.0255(8) Uani 1 1 d G U . . .
C11C C -0.03598(14) 1.54074(17) 0.58298(9) 0.0395(11) Uani 1 1 d G U . . .
H11C H -0.022396 1.581700 0.610104 0.047 Uiso 1 1 calc R U . . .
C12C C 0.00535(11) 1.46703(17) 0.57851(7) 0.0400(11) Uani 1 1 d G U . . .
H12C H 0.046585 1.458671 0.602650 0.048 Uiso 1 1 calc R U . . .
C13C C -0.14126(19) 1.6371(3) 0.54510(12) 0.0244(8) Uani 1 1 d . U . . .
C14C C -0.1845(3) 1.7649(3) 0.58440(15) 0.0434(12) Uani 1 1 d . U . . .
H14G H -0.181085 1.786193 0.616707 0.065 Uiso 1 1 calc R U . . .
H14H H -0.170000 1.815614 0.567913 0.065 Uiso 1 1 calc R U . . .
H14I H -0.229533 1.748914 0.565967 0.065 Uiso 1 1 calc R U . . .
C15C C -0.12552(10) 1.62448(13) 0.63387(6) 0.0299(9) Uani 1 1 d G U . . .
C16C C -0.07459(11) 1.65829(15) 0.67480(7) 0.0312(10) Uani 1 1 d G U . . .
C17C C -0.05689(13) 1.60765(19) 0.71891(6) 0.0325(10) Uani 1 1 d G U . . .
H17C H -0.022821 1.630277 0.746294 0.039 Uiso 1 1 calc R U . . .
C18C C -0.09012(16) 1.52320(18) 0.72210(7) 0.0303(9) Uani 1 1 d G U . . .
C19C C -0.14104(15) 1.48938(16) 0.68118(9) 0.0246(8) Uani 1 1 d G U . . .
H19C H -0.163275 1.432878 0.683309 0.029 Uiso 1 1 calc R U . . .
C20C C -0.15874(11) 1.54002(15) 0.63706(7) 0.0291(9) Uani 1 1 d G U . . .
H20C H -0.192815 1.517397 0.609678 0.035 Uiso 1 1 calc R U . . .
C21C C -0.0365(2) 1.7508(3) 0.67346(17) 0.0391(11) Uani 1 1 d . U . . .
H21G H -0.003526 1.761666 0.705195 0.059 Uiso 1 1 calc R U . . .
H21H H -0.015574 1.744290 0.649303 0.059 Uiso 1 1 calc R U . . .
H21I H -0.066389 1.804675 0.665046 0.059 Uiso 1 1 calc R U . . .
C22C C -0.1060(3) 1.3894(4) 0.76746(15) 0.0431(12) Uani 1 1 d . U . . .
H22E H -0.101705 1.344748 0.742903 0.052 Uiso 1 1 calc R U . . .
H22F H -0.152410 1.402568 0.760427 0.052 Uiso 1 1 calc R U . . .
C23C C -0.0751(2) 1.3465(3) 0.81888(13) 0.0317(10) Uani 1 1 d . U . . .
H23E H -0.076597 1.393275 0.843410 0.038 Uiso 1 1 calc R U . . .
H23F H -0.029274 1.329994 0.824964 0.038 Uiso 1 1 calc R U . . .
C24C C -0.1146(3) 1.2539(4) 0.82219(19) 0.0577(16) Uani 1 1 d . U . . .
H24E H -0.160990 1.271096 0.811736 0.069 Uiso 1 1 calc R U . . .
H24F H -0.109736 1.207067 0.798769 0.069 Uiso 1 1 calc R U . . .
C25C C -0.0967(3) 1.2056(4) 0.87084(17) 0.0492(13) Uani 1 1 d . U . . .
H25E H -0.103201 1.251017 0.894271 0.059 Uiso 1 1 calc R U . . .
H25F H -0.050154 1.189294 0.881984 0.059 Uiso 1 1 calc R U . . .
C26C C -0.1367(3) 1.1124(5) 0.8708(2) 0.0723(17) Uani 1 1 d . U . . .
H26E H -0.182177 1.134038 0.860888 0.087 Uiso 1 1 calc R U . . .
H26F H -0.133762 1.074667 0.843450 0.087 Uiso 1 1 calc R U . . .
C27C C -0.13100(15) 1.0465(3) 0.9065(3) 0.120(3) Uani 1 1 d D U . . .
H27C H -0.130252 1.076062 0.937069 0.144 Uiso 1 1 calc R U . . .
H27D H -0.092965 1.004749 0.912447 0.144 Uiso 1 1 calc R U . . .
C28C C -0.19569(15) 0.9949(3) 0.87979(11) 0.38(2) Uiso 1 1 d D . . . .
H28C H -0.195565 0.945006 0.903349 0.460 Uiso 1 1 calc R U . . .
H28D H -0.227548 1.042087 0.882420 0.460 Uiso 1 1 calc R U . . .
C29C C -0.23421(14) 0.9456(2) 0.83145(10) 0.107(3) Uiso 1 1 d D . . . .
H29P H -0.253506 0.996864 0.808025 0.129 Uiso 1 1 calc R U . . .
H29Q H -0.201909 0.913713 0.820324 0.129 Uiso 1 1 calc R U . . .
C30C C -0.28880(14) 0.8722(2) 0.82581(9) 0.093(2) Uiso 1 1 d D . . . .
H30P H -0.331366 0.903306 0.811099 0.112 Uiso 1 1 calc R U . . .
H30Q H -0.285627 0.820508 0.804108 0.112 Uiso 1 1 calc R U . . .
C31C C -0.2835(2) 0.8302(4) 0.87550(9) 0.092(2) Uani 1 1 d D U . . .
H31P H -0.289777 0.881315 0.896400 0.110 Uiso 1 1 calc R U . . .
H31Q H -0.239780 0.803303 0.891227 0.110 Uiso 1 1 calc R U . . .
C32C C -0.33834(13) 0.74627(19) 0.86950(11) 0.0615(14) Uani 1 1 d G U . . .
C33C C -0.33527(17) 0.6972(3) 0.91208(10) 0.0714(17) Uani 1 1 d G U . . .
H33C H -0.301624 0.710727 0.941603 0.086 Uiso 1 1 calc R U . . .
C34C C -0.3825(2) 0.6278(3) 0.91055(14) 0.0644(17) Uani 1 1 d G U . . .
H34C H -0.380454 0.594890 0.939045 0.077 Uiso 1 1 calc R U . . .
C35C C -0.43280(18) 0.6075(2) 0.86643(17) 0.0514(11) Uani 1 1 d G U . . .
C36C C -0.43586(16) 0.6566(3) 0.82385(14) 0.0654(15) Uani 1 1 d G U . . .
H36C H -0.469513 0.643017 0.794330 0.078 Uiso 1 1 calc R U . . .
C37C C -0.38863(16) 0.7260(2) 0.82538(10) 0.0687(15) Uani 1 1 d G U . . .
H37C H -0.390682 0.758852 0.796886 0.082 Uiso 1 1 calc R U . . .
C38C C -0.48629(12) 0.53111(16) 0.86409(9) 0.0461(11) Uani 1 1 d G U . . .
C39C C -0.49890(16) 0.5103(2) 0.90692(8) 0.0524(13) Uani 1 1 d G U . . .
H39C H -0.477145 0.544361 0.935644 0.063 Uiso 1 1 calc R U . . .
C40C C -0.54402(19) 0.4385(2) 0.90680(12) 0.0506(12) Uani 1 1 d G U . . .
H40C H -0.552452 0.424574 0.935455 0.061 Uiso 1 1 calc R U . . .
C41C C -0.57653(16) 0.3876(2) 0.86387(14) 0.0387(10) Uani 1 1 d G U . . .
C42C C -0.56392(16) 0.4084(2) 0.82104(11) 0.0564(13) Uani 1 1 d G U . . .
H42C H -0.585674 0.374322 0.792315 0.068 Uiso 1 1 calc R U . . .
C43C C -0.51880(15) 0.4802(2) 0.82116(8) 0.0665(15) Uani 1 1 d G U . . .
H43C H -0.510368 0.494109 0.792503 0.080 Uiso 1 1 calc R U . . .
C44C C -0.62507(9) 0.30436(13) 0.86428(7) 0.0345(9) Uani 1 1 d G U . . .
C45C C -0.65055(12) 0.29879(15) 0.90214(7) 0.0243(8) Uani 1 1 d G U . . .
H45C H -0.641814 0.347737 0.925551 0.029 Uiso 1 1 calc R U . . .
C46C C -0.68909(13) 0.22006(18) 0.90501(9) 0.0207(7) Uani 1 1 d G U . . .
H46C H -0.706138 0.216335 0.930338 0.025 Uiso 1 1 calc R U . . .
C47C C -0.70215(14) 0.14690(16) 0.87001(11) 0.0304(9) Uani 1 1 d G U . . .
C48C C -0.67667(15) 0.15247(16) 0.83215(9) 0.0463(12) Uani 1 1 d G U . . .
H48C H -0.685413 0.103526 0.808737 0.056 Uiso 1 1 calc R U . . .
C49C C -0.63813(12) 0.23120(16) 0.82928(7) 0.0467(11) Uani 1 1 d G U . . .
H49C H -0.621087 0.234927 0.803950 0.056 Uiso 1 1 calc R U . . .
C50C C 0.1646(3) 1.1227(4) 0.5164(4) 0.086(3) Uani 1 1 d . U . . .
C51C C -0.7367(2) 0.0623(3) 0.87759(13) 0.0289(9) Uani 1 1 d . U . . .
N1C N -0.1433(2) 1.6798(2) 0.58835(12) 0.0329(9) Uani 1 1 d . U . . .
N2C N 0.2025(3) 1.0604(5) 0.5159(4) 0.135(3) Uani 1 1 d . U . . .
N3C N -0.76500(18) -0.0055(3) 0.88423(14) 0.0351(9) Uani 1 1 d . U . . .
O1C O -0.17388(16) 1.6777(2) 0.50462(9) 0.0361(7) Uani 1 1 d . U . . .
O2C O -0.07053(16) 1.4787(2) 0.76699(10) 0.0355(8) Uani 1 1 d . U . . .
C1D C 0.11619(11) 0.69396(15) 0.52909(9) 0.0482(13) Uani 1 1 d G U . . .
C2D C 0.13877(12) 0.78875(16) 0.53777(12) 0.0570(16) Uani 1 1 d G U . . .
H2D H 0.182530 0.802923 0.542221 0.068 Uiso 1 1 calc R U . . .
C3D C 0.09594(15) 0.86234(15) 0.53980(15) 0.0533(16) Uani 1 1 d G U . . .
H3D H 0.111050 0.925762 0.545610 0.064 Uiso 1 1 calc R U . . .
C4D C 0.03053(14) 0.84115(18) 0.53315(15) 0.0327(10) Uani 1 1 d G U . . .
C5D C 0.00795(11) 0.7464(2) 0.52446(14) 0.0400(12) Uani 1 1 d G U . . .
H5D H -0.035813 0.732188 0.520014 0.048 Uiso 1 1 calc R U . . .
C6D C 0.05078(11) 0.67277(16) 0.52243(12) 0.0449(13) Uani 1 1 d G U . . .
H6D H 0.035666 0.609348 0.516625 0.054 Uiso 1 1 calc R U . . .
C7D C -0.01608(10) 0.91585(14) 0.53842(7) 0.0327(10) Uani 1 1 d G U . . .
C8D C -0.08030(10) 0.92011(17) 0.50517(7) 0.0378(11) Uani 1 1 d G U . . .
H8D H -0.095276 0.873511 0.480656 0.045 Uiso 1 1 calc R U . . .
C9D C -0.12215(10) 0.99402(19) 0.50855(10) 0.0305(10) Uani 1 1 d G U . . .
H9D H -0.165128 0.996864 0.486304 0.037 Uiso 1 1 calc R U . . .
C10D C -0.09978(13) 1.06366(18) 0.54519(11) 0.0285(9) Uani 1 1 d G U . . .
C11D C -0.03555(14) 1.05941(18) 0.57845(10) 0.0415(12) Uani 1 1 d G U . . .
H11D H -0.020579 1.106006 0.602960 0.050 Uiso 1 1 calc R U . . .
C12D C 0.00630(11) 0.98550(17) 0.57506(8) 0.0449(13) Uani 1 1 d G U . . .
H12D H 0.049274 0.982653 0.597313 0.054 Uiso 1 1 calc R U . . .
C13D C -0.14448(19) 1.1443(3) 0.54400(13) 0.0284(9) Uani 1 1 d . U . . .
C14D C -0.1905(3) 1.2688(3) 0.58428(17) 0.0475(13) Uani 1 1 d . U . . .
H14J H -0.185637 1.289951 0.616898 0.071 Uiso 1 1 calc R U . . .
H14K H -0.179785 1.321042 0.566555 0.071 Uiso 1 1 calc R U . . .
H14L H -0.235213 1.248728 0.567530 0.071 Uiso 1 1 calc R U . . .
C15D C -0.12694(10) 1.12924(14) 0.63258(6) 0.0326(10) Uani 1 1 d G U . . .
C16D C -0.07705(12) 1.16356(16) 0.67400(8) 0.0389(11) Uani 1 1 d G U . . .
C17D C -0.05883(14) 1.1114(2) 0.71768(7) 0.0408(12) Uani 1 1 d G U . . .
H17D H -0.025453 1.134370 0.745396 0.049 Uiso 1 1 calc R U . . .
C18D C -0.09052(17) 1.02493(19) 0.71994(7) 0.0323(10) Uani 1 1 d G U . . .
C19D C -0.14041(16) 0.99061(16) 0.67851(9) 0.0248(8) Uani 1 1 d G U . . .
H19D H -0.161607 0.932752 0.680025 0.030 Uiso 1 1 calc R U . . .
C20D C -0.15862(12) 1.04277(15) 0.63483(8) 0.0304(10) Uani 1 1 d G U . . .
H20D H -0.192004 1.019803 0.607117 0.036 Uiso 1 1 calc R U . . .
C21D C -0.0397(3) 1.2577(3) 0.6740(2) 0.0486(14) Uani 1 1 d . U . . .
H21J H -0.056627 1.286937 0.641987 0.073 Uiso 1 1 calc R U . . .
H21K H -0.045487 1.301384 0.697941 0.073 Uiso 1 1 calc R U . . .
H21L H 0.006359 1.243925 0.682008 0.073 Uiso 1 1 calc R U . . .
C22D C -0.1039(2) 0.8879(3) 0.76419(13) 0.0361(11) Uani 1 1 d . U . . .
H22G H -0.096860 0.844555 0.740173 0.043 Uiso 1 1 calc R U . . .
H22H H -0.150984 0.898138 0.755640 0.043 Uiso 1 1 calc R U . . .
C23D C -0.0747(2) 0.8447(3) 0.81595(13) 0.0307(9) Uani 1 1 d . U . . .
H23G H -0.079867 0.889782 0.839996 0.037 Uiso 1 1 calc R U . . .
H23H H -0.027937 0.832330 0.823812 0.037 Uiso 1 1 calc R U . . .
C24D C -0.1112(3) 0.7488(4) 0.81740(16) 0.0438(13) Uani 1 1 d . U . . .
H24G H -0.158264 0.761596 0.804238 0.053 Uiso 1 1 calc R U . . .
H24H H -0.101486 0.703219 0.795413 0.053 Uiso 1 1 calc R U . . .
C25D C -0.0962(2) 0.7008(4) 0.86623(16) 0.0446(12) Uani 1 1 d . U . . .
H25G H -0.103324 0.746907 0.889126 0.054 Uiso 1 1 calc R U . . .
H25H H -0.049922 0.682804 0.878594 0.054 Uiso 1 1 calc R U . . .
C26D C -0.1370(3) 0.6126(4) 0.8647(2) 0.0547(15) Uani 1 1 d . U . . .
H26G H -0.182695 0.633215 0.854000 0.066 Uiso 1 1 calc R U . . .
H26H H -0.132566 0.570802 0.839128 0.066 Uiso 1 1 calc R U . . .
C27D C -0.1252(3) 0.5537(5) 0.9081(2) 0.0699(16) Uani 1 1 d . U . . .
H27X H -0.128018 0.595511 0.934224 0.084 Uiso 1 1 calc R U . . .
H27Y H -0.080205 0.530170 0.918115 0.084 Uiso 1 1 calc R U . . .
C28D C -0.1689(4) 0.4692(5) 0.9051(3) 0.0835(19) Uani 1 1 d . U . . .
H28Q H -0.167286 0.426653 0.878892 0.100 Uiso 1 1 calc R U . . .
H28R H -0.152760 0.433252 0.935700 0.100 Uiso 1 1 calc R U . . .
C29D C -0.23724(18) 0.4981(2) 0.8958(3) 0.108(2) Uani 1 1 d D U . . .
H29M H -0.251949 0.540131 0.867224 0.129 Uiso 1 1 calc R U . . .
H29N H -0.239820 0.534082 0.923773 0.129 Uiso 1 1 calc R U . . .
C30D C -0.28222(18) 0.4101(2) 0.8869(3) 0.120(3) Uani 1 1 d D U . . .
H30E H -0.327556 0.432424 0.874122 0.145 Uiso 1 1 calc R U . . .
H30F H -0.274875 0.370893 0.861486 0.145 Uiso 1 1 calc R U . . .
C31D C -0.2747(5) 0.3488(5) 0.9288(4) 0.094(3) Uani 1 1 d . U . . .
H31K H -0.275848 0.389412 0.955801 0.113 Uiso 1 1 calc R U . . .
H31L H -0.231486 0.318943 0.938666 0.113 Uiso 1 1 calc R U . . .
C32D C -0.32636(16) 0.2686(2) 0.92125(14) 0.0795(19) Uani 1 1 d G U . . .
C33D C -0.39374(17) 0.2871(2) 0.90472(17) 0.0597(14) Uani 1 1 d G U . . .
H33D H -0.409036 0.350396 0.898555 0.072 Uiso 1 1 calc R U . . .
C34D C -0.43824(17) 0.2111(3) 0.8974(2) 0.0558(14) Uani 1 1 d G U . . .
H34D H -0.483325 0.223532 0.886354 0.067 Uiso 1 1 calc R U . . .
C35D C -0.4154(2) 0.1165(3) 0.9066(3) 0.140(3) Uani 1 1 d G U . . .
C36D C -0.3480(2) 0.0980(2) 0.9232(3) 0.105(3) Uani 1 1 d G U . . .
H36D H -0.332701 0.034694 0.929329 0.126 Uiso 1 1 calc R U . . .
C37D C -0.30349(18) 0.1740(3) 0.9305(2) 0.124(3) Uani 1 1 d G U . . .
H37D H -0.258411 0.161556 0.941531 0.149 Uiso 1 1 calc R U . . .
C38D C -0.46774(14) 0.03185(19) 0.89492(12) 0.095(2) Uani 1 1 d G U . . .
C39D C -0.52688(16) 0.0461(2) 0.90295(15) 0.0605(15) Uani 1 1 d G U . . .
H39D H -0.536904 0.106619 0.912517 0.073 Uiso 1 1 calc R U . . .
C40D C -0.57103(16) -0.0301(2) 0.89667(18) 0.0518(13) Uani 1 1 d G U . . .
H40D H -0.610599 -0.020566 0.902042 0.062 Uiso 1 1 calc R U . . .
C41D C -0.55605(19) -0.1206(2) 0.8824(2) 0.0540(12) Uani 1 1 d G U . . .
C42D C -0.4969(2) -0.1348(2) 0.8743(2) 0.0916(17) Uani 1 1 d G U . . .
H42D H -0.486891 -0.195331 0.864774 0.110 Uiso 1 1 calc R U . . .
C43D C -0.45276(16) -0.0586(2) 0.88062(16) 0.0958(17) Uani 1 1 d G U . . .
H43D H -0.413196 -0.068147 0.875249 0.115 Uiso 1 1 calc R U . . .
C44D C -0.60721(10) -0.20421(14) 0.87534(7) 0.0571(11) Uani 1 1 d G U . . .
C45D C -0.64632(12) -0.20482(15) 0.90463(8) 0.0292(9) Uani 1 1 d G U . . .
H45D H -0.645192 -0.152656 0.925181 0.035 Uiso 1 1 calc R U . . .
C46D C -0.68710(13) -0.28339(18) 0.90321(10) 0.0228(8) Uani 1 1 d G U . . .
H46D H -0.713264 -0.283791 0.922808 0.027 Uiso 1 1 calc R U . . .
C47D C -0.68878(14) -0.36135(16) 0.87250(12) 0.0360(10) Uani 1 1 d G U . . .
C48D C -0.64968(15) -0.36074(16) 0.84320(11) 0.0495(11) Uani 1 1 d G U . . .
H48D H -0.650807 -0.412905 0.822653 0.059 Uiso 1 1 calc R U . . .
C49D C -0.60890(13) -0.28218(17) 0.84462(9) 0.0586(12) Uani 1 1 d G U . . .
H49D H -0.582735 -0.281771 0.825026 0.070 Uiso 1 1 calc R U . . .
C50D C 0.1596(3) 0.6146(4) 0.5287(3) 0.0569(16) Uani 1 1 d . U . . .
C51D C -0.7277(2) -0.4453(3) 0.87702(13) 0.0317(10) Uani 1 1 d . U . . .
N1D N -0.1453(2) 1.1860(2) 0.58718(13) 0.0372(10) Uani 1 1 d . U . . .
N2D N 0.1942(3) 0.5479(4) 0.5288(3) 0.0749(18) Uani 1 1 d . U . . .
N3D N -0.7589(2) -0.5108(3) 0.88159(15) 0.0432(11) Uani 1 1 d . U . . .
O1D O -0.17866(17) 1.1823(2) 0.50349(10) 0.0413(8) Uani 1 1 d . U . . .
O2D O -0.07078(16) 0.9792(2) 0.76479(10) 0.0351(8) Uani 1 1 d . U . . .

loop_
_atom_site_aniso_label
_atom_site_aniso_U_11
_atom_site_aniso_U_22
_atom_site_aniso_U_33
_atom_site_aniso_U_23
_atom_site_aniso_U_13
_atom_site_aniso_U_12
C1A 0.0279(18) 0.038(2) 0.069(3) 0.0038(19) 0.0237(17) 0.0095(16)
C2A 0.0184(19) 0.056(3) 0.124(5) 0.032(3) 0.021(2) 0.0075(19)
C3A 0.027(2) 0.041(2) 0.097(4) 0.024(2) 0.013(2) -0.0004(18)
C4A 0.0221(17) 0.0334(18) 0.0403(19) -0.0038(16) 0.0081(15) -0.0038(15)
C5A 0.0322(19) 0.037(2) 0.055(2) 0.0027(18) 0.0230(15) -0.0007(17)
C6A 0.0318(19) 0.040(2) 0.059(2) 0.0091(19) 0.0221(17) 0.0061(17)
C7A 0.0202(17) 0.040(2) 0.039(2) 0.0061(17) -0.0016(16) -0.0095(16)
C8A 0.023(2) 0.062(3) 0.041(2) 0.017(2) -0.0050(18) -0.0059(19)
C9A 0.046(2) 0.047(2) 0.042(2) 0.0018(19) 0.0124(18) -0.012(2)
C10A 0.0348(19) 0.044(2) 0.0221(15) -0.0083(15) 0.0093(13) -0.0033(17)
C11A 0.0303(19) 0.040(2) 0.043(2) -0.0046(17) 0.0137(16) -0.0069(17)
C12A 0.0315(19) 0.0283(18) 0.0356(18) 0.0034(15) 0.0095(15) 0.0058(15)
C13A 0.043(2) 0.0340(18) 0.0270(15) -0.0035(14) 0.0161(14) -0.0085(16)
C14A 0.031(2) 0.037(2) 0.0389(19) 0.0028(17) 0.0115(15) -0.0069(16)
C15A 0.0278(17) 0.0308(17) 0.0212(14) 0.0023(13) 0.0094(12) -0.0046(14)
C16A 0.043(2) 0.0298(17) 0.0182(14) 0.0071(13) 0.0065(14) 0.0112(16)
C17A 0.033(2) 0.0388(19) 0.0219(16) -0.0007(15) -0.0014(15) 0.0075(17)
C18A 0.0291(18) 0.0258(15) 0.0126(13) -0.0034(12) 0.0007(12) 0.0021(14)
C19A 0.032(2) 0.0322(18) 0.0181(15) 0.0025(14) -0.0010(14) -0.0015(16)
C20A 0.0255(17) 0.0348(18) 0.0196(14) -0.0011(14) 0.0045(13) -0.0018(15)
C21A 0.068(3) 0.0302(19) 0.036(2) 0.0127(16) 0.012(2) 0.0239(19)
C22A 0.0342(18) 0.0284(16) 0.0211(14) -0.0088(13) 0.0079(13) 0.0109(14)
C23A 0.055(3) 0.037(2) 0.0252(17) -0.0056(15) 0.0060(17) 0.0170(19)
C24A 0.046(2) 0.046(2) 0.0277(17) -0.0167(16) 0.0063(16) 0.0152(19)
C25A 0.071(4) 0.051(2) 0.037(2) -0.0260(19) -0.002(2) 0.004(2)
C26A 0.132(6) 0.058(3) 0.059(3) -0.039(2) -0.032(3) 0.045(3)
C27A 0.089(4) 0.069(3) 0.052(3) -0.025(2) -0.009(3) 0.034(3)
C28A 0.105(5) 0.067(3) 0.078(4) -0.030(3) -0.014(4) 0.037(3)
C29A 0.083(6) 0.119(6) 0.209(12) 0.040(7) 0.056(6) 0.026(5)
C31A 0.083(4) 0.090(4) 0.104(5) 0.016(4) 0.050(3) 0.019(4)
C32A 0.060(3) 0.095(4) 0.098(4) -0.029(4) 0.041(3) 0.000(3)
C33A 0.064(3) 0.078(3) 0.098(4) -0.020(3) 0.041(3) 0.006(3)
C34A 0.057(3) 0.075(4) 0.111(4) 0.001(4) 0.050(3) 0.005(3)
C35A 0.057(2) 0.037(2) 0.128(4) -0.001(3) 0.060(2) -0.003(2)
C36A 0.046(2) 0.048(2) 0.062(3) 0.003(2) 0.0267(19) 0.005(2)
C37A 0.063(3) 0.038(2) 0.090(4) 0.002(2) 0.037(2) 0.005(2)
C38A 0.049(2) 0.031(2) 0.120(4) -0.007(2) 0.051(2) -0.0064(18)
C39A 0.049(2) 0.044(2) 0.094(3) -0.010(2) 0.0488(18) -0.0058(19)
C40A 0.061(2) 0.037(2) 0.088(3) 0.003(2) 0.0550(17) -0.0013(18)
C41A 0.043(2) 0.0300(18) 0.081(3) 0.0139(19) 0.0413(16) 0.0050(16)
C42A 0.060(2) 0.034(2) 0.062(2) 0.0120(18) 0.0420(16) 0.0091(18)
C43A 0.083(3) 0.037(2) 0.088(3) 0.011(2) 0.0644(19) 0.012(2)
C44A 0.0410(19) 0.0262(17) 0.0422(17) 0.0036(15) 0.0248(14) 0.0083(15)
C45A 0.080(3) 0.045(2) 0.064(2) 0.0127(19) 0.0545(17) 0.016(2)
C46A 0.087(3) 0.042(2) 0.049(2) 0.0134(19) 0.0324(19) 0.034(2)
C47A 0.040(2) 0.041(2) 0.0278(17) -0.0081(16) 0.0018(16) 0.0063(18)
C48A 0.030(2) 0.052(2) 0.0348(18) -0.0012(18) 0.0104(15) 0.0070(18)
C49A 0.0213(16) 0.0387(19) 0.0336(16) 0.0095(15) 0.0125(13) -0.0032(15)
C50A 0.044(2) 0.061(3) 0.090(4) 0.000(3) 0.035(2) -0.005(2)
C51A 0.041(2) 0.046(2) 0.034(2) -0.0058(18) 0.0000(18) 0.0156(19)
N1A 0.0230(14) 0.0283(14) 0.0276(13) -0.0061(11) 0.0117(10) -0.0053(12)
N2A 0.039(2) 0.074(3) 0.137(5) 0.016(3) 0.028(3) -0.012(2)
N3A 0.054(2) 0.050(2) 0.041(2) -0.0042(17) 0.0048(18) 0.0219(18)
O1A 0.0557(17) 0.0345(14) 0.0267(12) -0.0067(11) 0.0176(11) -0.0116(13)
O2A 0.0418(15) 0.0393(13) 0.0157(10) -0.0075(10) -0.0004(10) 0.0164(12)
C1B 0.0199(18) 0.0285(18) 0.072(3) 0.003(2) 0.0074(19) 0.0052(15)
C2B 0.0216(17) 0.042(2) 0.054(2) 0.0148(19) 0.0131(16) 0.0071(16)
C3B 0.0270(18) 0.038(2) 0.056(2) 0.0164(18) 0.0170(16) 0.0037(16)
C4B 0.0252(17) 0.0353(18) 0.0332(17) 0.0021(15) 0.0096(14) -0.0025(15)
C5B 0.0298(19) 0.0334(19) 0.068(3) -0.0020(19) 0.0199(18) 0.0016(16)
C6B 0.033(2) 0.032(2) 0.104(4) 0.008(3) 0.017(2) 0.0039(18)
C7B 0.0194(17) 0.0380(19) 0.039(2) 0.0057(16) 0.0030(15) -0.0074(15)
C8B 0.0314(19) 0.045(2) 0.0306(17) 0.0117(16) 0.0080(15) 0.0014(17)
C9B 0.051(3) 0.045(2) 0.048(2) 0.0086(19) 0.0192(19) -0.008(2)
C10B 0.046(2) 0.045(2) 0.0202(15) -0.0111(14) 0.0123(14) -0.0168(18)
C11B 0.037(2) 0.045(2) 0.043(2) -0.0015(18) 0.0158(16) -0.0052(18)
C12B 0.033(2) 0.038(2) 0.0383(19) 0.0094(17) 0.0099(16) 0.0036(17)
C13B 0.049(2) 0.038(2) 0.0279(16) -0.0026(15) 0.0153(15) -0.0175(17)
C14B 0.0314(19) 0.0313(18) 0.0373(18) -0.0024(15) 0.0138(15) -0.0053(16)
C15B 0.0251(16) 0.0315(16) 0.0190(13) 0.0027(13) 0.0107(11) -0.0084(13)
C16B 0.0365(19) 0.0326(18) 0.0179(14) 0.0023(13) 0.0084(13) 0.0017(16)
C17B 0.0300(19) 0.042(2) 0.0177(14) 0.0023(14) 0.0037(13) 0.0024(16)
C18B 0.0315(19) 0.0280(16) 0.0157(14) -0.0056(13) -0.0007(13) 0.0003(15)
C19B 0.0296(18) 0.0313(17) 0.0173(14) -0.0034(13) 0.0019(13) -0.0073(15)
C20B 0.0228(15) 0.0327(17) 0.0178(13) -0.0053(13) 0.0095(11) -0.0037(14)
C21B 0.059(3) 0.0340(19) 0.0283(18) 0.0115(15) 0.0128(17) 0.0166(19)
C22B 0.0305(17) 0.0267(16) 0.0316(16) -0.0055(14) 0.0115(13) 0.0132(14)
C23B 0.044(2) 0.037(2) 0.0315(18) -0.0032(16) 0.0047(17) 0.0151(18)
C24B 0.045(2) 0.043(2) 0.0264(16) -0.0189(15) 0.0064(16) 0.0099(18)
C25B 0.057(3) 0.038(2) 0.0319(18) -0.0167(16) 0.0100(18) -0.013(2)
C26B 0.133(6) 0.071(3) 0.054(3) -0.047(2) -0.005(3) 0.023(3)
C27B 0.078(4) 0.051(3) 0.038(2) -0.009(2) 0.007(2) 0.011(3)
C28B 0.065(3) 0.066(3) 0.074(3) -0.002(3) 0.026(3) 0.011(3)
C32B 0.157(5) 0.038(3) 0.215(5) 0.023(3) 0.143(3) 0.014(3)
C33B 0.086(3) 0.073(4) 0.197(4) 0.014(4) 0.116(2) 0.008(3)
C34B 0.085(4) 0.042(3) 0.129(4) 0.015(3) 0.061(3) 0.008(3)
C35B 0.088(3) 0.038(2) 0.121(4) -0.005(2) 0.075(2) -0.008(2)
C36B 0.158(4) 0.042(3) 0.121(3) -0.003(2) 0.1201(19) -0.008(3)
C37B 0.156(3) 0.040(3) 0.181(4) -0.002(3) 0.148(2) -0.010(3)
C38B 0.080(3) 0.0261(19) 0.111(3) -0.001(2) 0.0746(18) -0.0033(18)
C39B 0.060(3) 0.034(2) 0.065(2) -0.004(2) 0.030(2) 0.000(2)
C40B 0.064(2) 0.035(2) 0.0401(17) -0.0004(16) 0.0335(15) 0.0024(18)
C41B 0.060(2) 0.0281(18) 0.0435(18) 0.0003(15) 0.0314(15) -0.0013(17)
C42B 0.088(3) 0.041(2) 0.062(2) 0.0037(19) 0.0527(18) -0.006(2)
C43B 0.086(3) 0.037(2) 0.086(2) -0.0035(19) 0.0710(16) -0.0092(19)
C44B 0.062(2) 0.0227(17) 0.0441(18) 0.0040(14) 0.0339(15) 0.0052(16)
C45B 0.0309(18) 0.0357(18) 0.0359(16) 0.0128(15) 0.0193(13) -0.0007(15)
C46B 0.0290(19) 0.048(2) 0.0254(15) 0.0083(15) 0.0100(13) 0.0019(17)
C47B 0.043(2) 0.0287(17) 0.0274(16) 0.0001(14) 0.0112(14) -0.0045(16)
C48B 0.068(3) 0.0312(19) 0.0424(18) 0.0075(16) 0.0308(16) 0.0061(19)
C49B 0.080(3) 0.037(2) 0.0400(17) 0.0027(16) 0.0390(16) 0.001(2)
C50B 0.039(3) 0.041(3) 0.132(6) -0.007(3) 0.021(3) 0.001(2)
C51B 0.038(2) 0.0325(19) 0.036(2) 0.0014(17) 0.0036(17) -0.0015(17)
N1B 0.0262(15) 0.0348(15) 0.0276(13) -0.0047(12) 0.0128(11) -0.0055(13)
N2B 0.052(3) 0.053(3) 0.182(7) 0.006(4) 0.033(4) -0.012(2)
NBB 0.051(2) 0.0392(18) 0.0331(17) 0.0079(15) 0.0077(16) 0.0141(17)
O1B 0.0678(19) 0.0401(15) 0.0348(13) -0.0097(12) 0.0247(12) -0.0231(14)
O2B 0.0386(15) 0.0428(14) 0.0172(11) -0.0086(10) 0.0007(10) 0.0149(12)
C1C 0.031(2) 0.043(2) 0.120(5) -0.009(3) 0.020(3) 0.010(2)
C2C 0.034(2) 0.036(2) 0.142(6) -0.005(3) 0.025(3) 0.001(2)
C3C 0.0213(18) 0.0280(18) 0.085(3) 0.001(2) 0.009(2) 0.0012(16)
C4C 0.0201(16) 0.0316(17) 0.0337(18) 0.0044(15) 0.0030(14) -0.0049(14)
C5C 0.0240(18) 0.0320(19) 0.068(3) -0.007(2) 0.0110(19) -0.0039(16)
C6C 0.0247(19) 0.044(2) 0.067(3) 0.002(2) 0.0201(17) -0.0034(17)
C7C 0.0288(17) 0.0313(17) 0.0221(15) 0.0057(13) 0.0073(13) -0.0087(14)
C8C 0.0255(18) 0.041(2) 0.0207(15) 0.0001(15) -0.0003(14) 0.0054(16)
C9C 0.0282(18) 0.0279(16) 0.0109(13) 0.0039(12) -0.0036(12) 0.0007(14)
C10C 0.0320(17) 0.0241(15) 0.0234(14) -0.0055(12) 0.0135(12) -0.0071(13)
C11C 0.032(2) 0.050(2) 0.0257(17) -0.0157(17) -0.0027(16) 0.0006(18)
C12C 0.033(2) 0.044(2) 0.0327(19) -0.0051(17) -0.0024(17) 0.0032(18)
C13C 0.0300(17) 0.0268(16) 0.0164(13) 0.0053(12) 0.0080(12) -0.0091(13)
C14C 0.069(3) 0.0358(19) 0.0251(17) 0.0136(15) 0.0155(17) 0.0218(19)
C15C 0.040(2) 0.0263(16) 0.0200(14) 0.0017(13) 0.0063(14) -0.0088(15)
C16C 0.038(2) 0.0233(16) 0.0303(16) 0.0033(14) 0.0094(15) -0.0014(15)
C17C 0.048(2) 0.0302(17) 0.0183(14) -0.0018(13) 0.0099(14) -0.0120(16)
C18C 0.038(2) 0.0342(18) 0.0199(14) 0.0066(13) 0.0108(13) 0.0002(16)
C19C 0.0351(18) 0.0220(15) 0.0188(13) 0.0022(12) 0.0122(12) -0.0064(14)
C20C 0.036(2) 0.0293(17) 0.0172(14) 0.0039(13) 0.0039(13) -0.0044(15)
C21C 0.0304(19) 0.042(2) 0.039(2) 0.0041(17) 0.0043(17) -0.0163(17)
C22C 0.046(3) 0.055(2) 0.0179(16) 0.0066(16) -0.0020(16) -0.017(2)
C23C 0.0246(18) 0.048(2) 0.0183(14) 0.0118(14) 0.0017(13) -0.0035(16)
C24C 0.060(3) 0.068(3) 0.031(2) 0.013(2) -0.002(2) -0.025(2)
C25C 0.034(2) 0.073(3) 0.035(2) 0.0235(19) 0.0042(17) -0.004(2)
C26C 0.067(3) 0.088(4) 0.075(3) 0.045(2) 0.042(2) 0.010(3)
C27C 0.142(6) 0.131(6) 0.117(4) 0.047(4) 0.085(4) 0.004(5)
C31C 0.062(3) 0.132(6) 0.111(4) 0.037(4) 0.067(2) 0.022(3)
C32C 0.067(3) 0.062(3) 0.076(3) 0.002(2) 0.0499(19) 0.023(2)
C33C 0.066(3) 0.075(4) 0.086(3) 0.020(3) 0.042(2) -0.002(3)
C34C 0.068(3) 0.051(3) 0.081(3) 0.001(3) 0.034(3) -0.006(3)
C35C 0.074(2) 0.032(2) 0.073(2) 0.0040(18) 0.0577(16) 0.0106(18)
C36C 0.086(3) 0.047(3) 0.083(3) 0.011(2) 0.055(2) 0.009(2)
C37C 0.105(3) 0.048(3) 0.082(3) 0.020(2) 0.068(2) 0.014(2)
C38C 0.059(2) 0.035(2) 0.059(2) 0.0063(18) 0.0397(16) 0.0075(18)
C39C 0.077(3) 0.038(2) 0.056(2) -0.0072(19) 0.0395(19) -0.006(2)
C40C 0.067(3) 0.049(2) 0.049(2) -0.0033(19) 0.0367(17) -0.014(2)
C41C 0.055(2) 0.0298(18) 0.0458(17) 0.0008(15) 0.0358(14) 0.0072(16)
C42C 0.088(3) 0.048(3) 0.050(2) -0.003(2) 0.0451(18) 0.000(2)
C43C 0.124(4) 0.037(2) 0.066(2) 0.0007(19) 0.0684(19) -0.004(2)
C44C 0.0342(18) 0.045(2) 0.0304(16) -0.0071(15) 0.0183(13) 0.0061(16)
C45C 0.0306(17) 0.0236(15) 0.0201(13) 0.0040(12) 0.0104(12) -0.0006(14)
C46C 0.0251(15) 0.0211(14) 0.0179(12) 0.0053(11) 0.0101(11) 0.0059(12)
C47C 0.0318(19) 0.0376(18) 0.0180(14) -0.0059(14) 0.0040(13) -0.0082(16)
C48C 0.070(3) 0.046(2) 0.0331(17) -0.0126(16) 0.0299(15) -0.009(2)
C49C 0.073(3) 0.038(2) 0.0445(18) -0.0095(16) 0.0397(15) -0.006(2)
C50C 0.028(2) 0.050(3) 0.167(7) -0.040(3) 0.015(3) 0.003(2)
C51C 0.0351(19) 0.0361(18) 0.0159(14) -0.0047(13) 0.0091(13) 0.0030(15)
N1C 0.049(2) 0.0258(15) 0.0197(13) -0.0020(11) 0.0069(13) 0.0052(14)
N2C 0.048(3) 0.074(3) 0.278(8) -0.077(4) 0.049(4) 0.015(2)
N3C 0.0288(17) 0.0369(17) 0.0363(16) 0.0036(14) 0.0072(13) -0.0037(14)
O1C 0.0497(16) 0.0441(15) 0.0150(10) 0.0155(10) 0.0119(10) 0.0102(13)
O2C 0.0409(16) 0.0400(14) 0.0184(11) 0.0093(10) 0.0010(11) -0.0105(13)
C1D 0.041(2) 0.044(2) 0.066(3) 0.001(2) 0.0257(19) 0.0091(19)
C2D 0.032(2) 0.040(2) 0.099(4) 0.005(3) 0.023(2) -0.0030(19)
C3D 0.028(2) 0.032(2) 0.095(4) -0.004(2) 0.014(2) -0.0089(17)
C4D 0.0228(17) 0.0321(17) 0.0396(19) 0.0004(16) 0.0063(15) -0.0101(15)
C5D 0.032(2) 0.0254(17) 0.059(3) -0.0046(18) 0.0114(19) -0.0042(16)
C6D 0.037(2) 0.034(2) 0.059(3) 0.000(2) 0.009(2) 0.0012(18)
C7D 0.0370(19) 0.0310(17) 0.0276(16) 0.0059(14) 0.0081(14) -0.0129(15)
C8D 0.035(2) 0.045(2) 0.0271(17) -0.0003(17) 0.0022(16) 0.0040(18)
C9D 0.034(2) 0.0366(19) 0.0127(14) 0.0008(13) -0.0019(14) -0.0036(16)
C10D 0.0298(17) 0.0296(16) 0.0288(15) -0.0077(13) 0.0136(12) -0.0116(14)
C11D 0.036(2) 0.048(2) 0.032(2) -0.0075(18) -0.0002(17) -0.0061(19)
C12D 0.033(2) 0.049(2) 0.045(2) -0.008(2) 0.0028(19) -0.0033(19)
C13D 0.0280(18) 0.0330(17) 0.0195(14) 0.0079(13) 0.0024(13) -0.0145(14)
C14D 0.069(3) 0.037(2) 0.0331(19) 0.0133(17) 0.013(2) 0.016(2)
C15D 0.037(2) 0.0307(17) 0.0242(16) 0.0005(14) 0.0033(15) -0.0074(16)
C16D 0.047(2) 0.0273(18) 0.0373(19) 0.0008(16) 0.0080(18) -0.0081(17)
C17D 0.059(3) 0.037(2) 0.0206(16) -0.0039(15) 0.0059(17) -0.0133(19)
C18D 0.039(2) 0.0373(19) 0.0196(14) -0.0007(14) 0.0097(14) -0.0029(17)
C19D 0.0306(17) 0.0259(16) 0.0196(13) 0.0004(12) 0.0108(12) -0.0038(14)
C20D 0.036(2) 0.0330(18) 0.0161(14) -0.0056(14) 0.0015(14) -0.0082(16)
C21D 0.054(3) 0.036(2) 0.047(2) -0.0022(19) 0.006(2) -0.0197(19)
C22D 0.040(2) 0.050(2) 0.0111(14) 0.0008(15) -0.0007(14) -0.0033(19)
C23D 0.0249(17) 0.050(2) 0.0166(14) 0.0088(14) 0.0064(12) 0.0034(16)
C24D 0.052(3) 0.047(2) 0.0250(17) 0.0021(17) 0.0040(18) -0.009(2)
C25D 0.035(2) 0.064(3) 0.0241(18) 0.0097(18) -0.0029(16) -0.017(2)
C26D 0.053(3) 0.055(3) 0.049(2) 0.013(2) 0.008(2) -0.014(2)
C27D 0.082(3) 0.089(4) 0.060(2) 0.030(2) 0.0512(19) 0.024(3)
C28D 0.093(3) 0.078(3) 0.097(4) 0.044(3) 0.055(3) 0.045(3)
C29D 0.093(4) 0.101(4) 0.147(5) 0.081(3) 0.065(4) 0.037(3)
C30D 0.090(5) 0.176(7) 0.082(4) 0.060(4) 0.013(4) -0.010(5)
C31D 0.093(5) 0.063(3) 0.129(6) 0.029(4) 0.043(4) 0.002(3)
C32D 0.082(3) 0.079(4) 0.094(4) 0.001(3) 0.051(3) -0.005(3)
C33D 0.081(3) 0.037(2) 0.079(3) 0.012(2) 0.049(2) 0.010(2)
C34D 0.057(3) 0.044(2) 0.074(3) 0.001(2) 0.034(2) 0.000(2)
C35D 0.097(3) 0.032(2) 0.347(9) 0.037(4) 0.151(4) 0.017(2)
C36D 0.086(4) 0.070(4) 0.176(8) 0.025(5) 0.069(4) 0.001(3)
C37D 0.086(4) 0.074(4) 0.247(9) 0.048(5) 0.101(4) 0.015(3)
C38D 0.087(3) 0.043(3) 0.203(5) 0.010(3) 0.110(2) 0.010(2)
C39D 0.056(3) 0.042(2) 0.097(4) 0.012(2) 0.043(2) 0.011(2)
C40D 0.053(2) 0.039(2) 0.077(3) 0.006(2) 0.0398(19) 0.0042(19)
C41D 0.066(2) 0.039(2) 0.082(2) 0.003(2) 0.0575(16) 0.0140(18)
C42D 0.113(3) 0.043(3) 0.170(4) 0.020(3) 0.115(2) 0.018(2)
C43D 0.113(3) 0.054(3) 0.179(4) 0.021(3) 0.126(2) 0.011(2)
C44D 0.099(3) 0.0294(19) 0.076(2) 0.0096(17) 0.0711(16) 0.0180(18)
C45D 0.0400(19) 0.0203(15) 0.0325(15) 0.0057(13) 0.0192(13) 0.0011(14)
C46D 0.0299(17) 0.0195(14) 0.0201(13) 0.0062(12) 0.0100(12) 0.0088(13)
C47D 0.046(2) 0.0334(18) 0.0320(17) -0.0053(15) 0.0178(15) -0.0029(17)
C48D 0.077(3) 0.036(2) 0.0528(19) -0.0049(17) 0.0443(16) 0.0130(19)
C49D 0.085(3) 0.041(2) 0.078(2) -0.001(2) 0.0634(17) 0.009(2)
C50D 0.046(3) 0.045(2) 0.080(3) -0.004(3) 0.023(2) 0.005(2)
C51D 0.042(2) 0.0319(18) 0.0152(14) -0.0019(13) 0.0019(14) 0.0051(16)
N1D 0.056(2) 0.0228(14) 0.0251(14) -0.0043(12) 0.0045(15) 0.0001(15)
N2D 0.064(3) 0.044(2) 0.120(4) -0.009(3) 0.036(3) 0.014(2)
N3D 0.050(2) 0.0322(17) 0.0352(18) 0.0025(15) -0.0005(17) 0.0000(17)
O1D 0.0544(18) 0.0505(16) 0.0162(10) 0.0187(11) 0.0086(11) 0.0142(15)
O2D 0.0400(16) 0.0404(14) 0.0163(11) 0.0055(10) -0.0012(11) -0.0056(13)

loop_
_atom_type_symbol
_atom_type_description
_atom_type_scat_dispersion_real
_atom_type_scat_dispersion_imag
_atom_type_scat_source
C C 0.0181 0.0091 'International Tables Vol C Tables 4.2.6.8 and 6.1.1.4'
H H 0.0000 0.0000 'International Tables Vol C Tables 4.2.6.8 and 6.1.1.4'
N N 0.0311 0.0180 'International Tables Vol C Tables 4.2.6.8 and 6.1.1.4'
O O 0.0492 0.0322 'International Tables Vol C Tables 4.2.6.8 and 6.1.1.4'

loop_
_geom_angle_atom_site_label_1
_geom_angle_atom_site_label_2
_geom_angle_atom_site_label_3
_geom_angle
_geom_angle_site_symmetry_1
_geom_angle_site_symmetry_3
_geom_angle_publ_flag
C2A C1A C6A 120.0 . . ?
C2A C1A C50A 120.3(3) . . ?
C6A C1A C50A 119.7(3) . . ?
C1A C2A C3A 120.0 . . ?
C4A C3A C2A 120.0 . . ?
C3A C4A C5A 120.0 . . ?
C3A C4A C7A 119.11(19) . . ?
C5A C4A C7A 120.89(19) . . ?
C6A C5A C4A 120.0 . . ?
C5A C6A C1A 120.0 . . ?
C8A C7A C12A 120.0 . . ?
C8A C7A C4A 121.28(18) . . ?
C12A C7A C4A 118.60(18) . . ?
C7A C8A C9A 120.0 . . ?
C8A C9A C10A 120.0 . . ?
C11A C10A C9A 120.0 . . ?
C11A C10A C13A 116.6(2) . . ?
C9A C10A C13A 122.9(2) . . ?
C10A C11A C12A 120.0 . . ?
C11A C12A C7A 120.0 . . ?
O1A C13A N1A 122.9(4) . . ?
O1A C13A C10A 118.5(4) . . ?
N1A C13A C10A 118.6(3) . . ?
C16A C15A C20A 120.0 . . ?
C16A C15A N1A 122.30(16) . . ?
C20A C15A N1A 117.69(16) . . ?
C17A C16A C15A 120.0 . . ?
C17A C16A C21A 122.4(2) . . ?
C15A C16A C21A 117.6(2) . . ?
C16A C17A C18A 120.0 . . ?
O2A C18A C17A 115.6(2) . . ?
O2A C18A C19A 124.4(2) . . ?
C17A C18A C19A 120.0 . . ?
C20A C19A C18A 120.0 . . ?
C19A C20A C15A 120.0 . . ?
O2A C22A C23A 112.1(3) . . ?
C24A C23A C22A 109.0(3) . . ?
C23A C24A C25A 111.7(4) . . ?
C26A C25A C24A 107.2(4) . . ?
C25A C26A C27A 110.9(5) . . ?
C28A C27A C26A 114.4(5) . . ?
C29A C28A C27A 107.2(4) . . ?
C28A C29A C30A 108.1(3) . . ?
C31A C30A C29A 130.4(7) . . ?
C30A C31A C32A 120.8(7) . . ?
C33A C32A C37A 120.0 . . ?
C33A C32A C31A 119.8(4) . . ?
C37A C32A C31A 120.2(4) . . ?
C32A C33A C34A 120.0 . . ?
C33A C34A C35A 120.0 . . ?
C36A C35A C34A 120.0 . . ?
C36A C35A C38A 119.5(2) . . ?
C34A C35A C38A 120.5(2) . . ?
C37A C36A C35A 120.0 . . ?
C36A C37A C32A 120.0 . . ?
C39A C38A C43A 120.0 . . ?
C39A C38A C35A 120.8(2) . . ?
C43A C38A C35A 119.0(2) . . ?
C40A C39A C38A 120.0 . . ?
C39A C40A C41A 120.0 . . ?
C42A C41A C40A 120.0 . . ?
C42A C41A C44A 118.8(2) . . ?
C40A C41A C44A 121.1(2) . . ?
C41A C42A C43A 120.0 . . ?
C42A C43A C38A 120.0 . . ?
C45A C44A C49A 120.0 . . ?
C45A C44A C41A 121.46(19) . . ?
C49A C44A C41A 118.4(2) . . ?
C44A C45A C46A 120.0 . . ?
C47A C46A C45A 120.0 . . ?
C48A C47A C46A 120.0 . . ?
C48A C47A C51A 119.6(3) . . ?
C46A C47A C51A 120.3(3) . . ?
C47A C48A C49A 120.0 . . ?
C48A C49A C44A 120.0 . . ?
N2A C50A C1A 176.6(8) . . ?
N3A C51A C47A 173.6(5) . . ?
C13A N1A C15A 126.5(3) . . ?
C13A N1A C14A 113.9(3) . . ?
C15A N1A C14A 118.1(3) . . ?
C18A O2A C22A 116.1(2) . . ?
C2B C1B C6B 120.0 . . ?
C2B C1B C50B 120.8(3) . . ?
C6B C1B C50B 119.1(3) . . ?
C1B C2B C3B 120.0 . . ?
C4B C3B C2B 120.0 . . ?
C5B C4B C3B 120.0 . . ?
C5B C4B C7B 119.94(18) . . ?
C3B C4B C7B 120.01(18) . . ?
C6B C5B C4B 120.0 . . ?
C5B C6B C1B 120.0 . . ?
C8B C7B C12B 120.0 . . ?
C8B C7B C4B 120.88(17) . . ?
C12B C7B C4B 119.11(17) . . ?
C7B C8B C9B 120.0 . . ?
C10B C9B C8B 120.0 . . ?
C11B C10B C9B 120.0 . . ?
C11B C10B C13B 117.7(2) . . ?
C9B C10B C13B 121.8(2) . . ?
C12B C11B C10B 120.0 . . ?
C11B C12B C7B 120.0 . . ?
O1B C13B N1B 123.4(4) . . ?
O1B C13B C10B 119.2(4) . . ?
N1B C13B C10B 117.4(3) . . ?
C16B C15B C20B 120.0 . . ?
C16B C15B N1B 123.26(17) . . ?
C20B C15B N1B 116.69(17) . . ?
C15B C16B C17B 120.0 . . ?
C15B C16B C21B 118.37(19) . . ?
C17B C16B C21B 121.62(19) . . ?
C18B C17B C16B 120.0 . . ?
O2B C18B C17B 115.4(2) . . ?
O2B C18B C19B 124.6(2) . . ?
C17B C18B C19B 120.0 . . ?
C18B C19B C20B 120.0 . . ?
C19B C20B C15B 120.0 . . ?
O2B C22B C23B 111.9(3) . . ?
C22B C23B C24B 110.2(3) . . ?
C23B C24B C25B 112.6(4) . . ?
C24B C25B C26B 108.3(4) . . ?
C27B C26B C25B 113.9(5) . . ?
C26B C27B C28B 115.2(5) . . ?
C29E C28B C27B 123.4(9) . . ?
C27B C28B C29F 115.3(7) . . ?
C28B C29E C30E 104.5(15) . . ?
C29E C30E C31E 93.5(18) . . ?
C32B C31E C30E 90.9(15) . . ?
C30F C29F C28B 117.0(11) . . ?
C31F C30F C29F 119.0(13) . . ?
C30F C31F C32B 131.4(11) . . ?
C33B C32B C37B 120.0 . . ?
C33B C32B C31F 112.9(5) . . ?
C37B C32B C31F 126.9(5) . . ?
C33B C32B C31E 146.6(7) . . ?
C37B C32B C31E 93.4(7) . . ?
C32B C33B C34B 120.0 . . ?
C33B C34B C35B 120.0 . . ?
C34B C35B C36B 120.0 . . ?
C34B C35B C38B 122.7(3) . . ?
C36B C35B C38B 117.3(3) . . ?
C35B C36B C37B 120.0 . . ?
C36B C37B C32B 120.0 . . ?
C39B C38B C43B 120.0 . . ?
C39B C38B C35B 118.0(2) . . ?
C43B C38B C35B 121.9(2) . . ?
C40B C39B C38B 120.0 . . ?
C39B C40B C41B 120.0 . . ?
C42B C41B C40B 120.0 . . ?
C42B C41B C44B 121.5(2) . . ?
C40B C41B C44B 118.4(2) . . ?
C41B C42B C43B 120.0 . . ?
C42B C43B C38B 120.0 . . ?
C45B C44B C49B 120.0 . . ?
C45B C44B C41B 119.76(18) . . ?
C49B C44B C41B 120.20(18) . . ?
C44B C45B C46B 120.0 . . ?
C45B C46B C47B 120.0 . . ?
C48B C47B C46B 120.0 . . ?
C48B C47B C51B 120.3(3) . . ?
C46B C47B C51B 119.6(3) . . ?
C47B C48B C49B 120.0 . . ?
C48B C49B C44B 120.0 . . ?
N2B C50B C1B 177.3(10) . . ?
NBB C51B C47B 173.6(5) . . ?
C13B N1B C15B 125.6(3) . . ?
C13B N1B C14B 113.8(3) . . ?
C15B N1B C14B 118.7(3) . . ?
C18B O2B C22B 116.6(3) . . ?
C2C C1C C6C 120.0 . . ?
C2C C1C C50C 120.8(3) . . ?
C6C C1C C50C 119.1(3) . . ?
C1C C2C C3C 120.0 . . ?
C4C C3C C2C 120.0 . . ?
C3C C4C C5C 120.0 . . ?
C3C C4C C7C 118.84(18) . . ?
C5C C4C C7C 121.13(18) . . ?
C4C C5C C6C 120.0 . . ?
C5C C6C C1C 120.0 . . ?
C8C C7C C12C 120.0 . . ?
C8C C7C C4C 120.38(17) . . ?
C12C C7C C4C 119.35(17) . . ?
C9C C8C C7C 120.0 . . ?
C8C C9C C10C 120.0 . . ?
C11C C10C C9C 120.0 . . ?
C11C C10C C13C 123.7(2) . . ?
C9C C10C C13C 115.8(2) . . ?
C12C C11C C10C 120.0 . . ?
C11C C12C C7C 120.0 . . ?
O1C C13C N1C 117.5(3) . . ?
O1C C13C C10C 121.3(3) . . ?
N1C C13C C10C 120.9(3) . . ?
C16C C15C C20C 120.0 . . ?
C16C C15C N1C 118.61(18) . . ?
C20C C15C N1C 121.39(18) . . ?
C15C C16C C17C 120.0 . . ?
C15C C16C C21C 122.3(2) . . ?
C17C C16C C21C 117.7(2) . . ?
C18C C17C C16C 120.0 . . ?
O2C C18C C17C 116.4(2) . . ?
O2C C18C C19C 123.6(2) . . ?
C17C C18C C19C 120.0 . . ?
C20C C19C C18C 120.0 . . ?
C19C C20C C15C 120.0 . . ?
O2C C22C C23C 106.6(3) . . ?
C22C C23C C24C 108.3(3) . . ?
C25C C24C C23C 117.3(4) . . ?
C24C C25C C26C 114.2(4) . . ?
C27C C26C C25C 131.0(5) . . ?
C26C C27C C28C 95.8(5) . . ?
C29C C28C C27C 142.4(4) . . ?
C30C C29C C28C 123.7(3) . . ?
C31C C30C C29C 110.6(3) . . ?
C30C C31C C32C 111.0(3) . . ?
C33C C32C C37C 120.0 . . ?
C33C C32C C31C 116.43(18) . . ?
C37C C32C C31C 123.48(18) . . ?
C34C C33C C32C 120.0 . . ?
C33C C34C C35C 120.0 . . ?
C36C C35C C34C 120.0 . . ?
C36C C35C C38C 119.2(3) . . ?
C34C C35C C38C 120.8(3) . . ?
C35C C36C C37C 120.0 . . ?
C36C C37C C32C 120.0 . . ?
C39C C38C C43C 120.0 . . ?
C39C C38C C35C 118.4(2) . . ?
C43C C38C C35C 121.5(2) . . ?
C40C C39C C38C 120.0 . . ?
C39C C40C C41C 120.0 . . ?
C40C C41C C42C 120.0 . . ?
C40C C41C C44C 120.0(2) . . ?
C42C C41C C44C 120.0(2) . . ?
C43C C42C C41C 120.0 . . ?
C42C C43C C38C 120.0 . . ?
C45C C44C C49C 120.0 . . ?
C45C C44C C41C 119.89(17) . . ?
C49C C44C C41C 119.86(17) . . ?
C44C C45C C46C 120.0 . . ?
C47C C46C C45C 120.0 . . ?
C48C C47C C46C 120.0 . . ?
C48C C47C C51C 122.1(2) . . ?
C46C C47C C51C 117.6(2) . . ?
C47C C48C C49C 120.0 . . ?
C48C C49C C44C 120.0 . . ?
N2C C50C C1C 175.3(11) . . ?
N3C C51C C47C 178.9(4) . . ?
C13C N1C C14C 118.5(3) . . ?
C13C N1C C15C 120.7(3) . . ?
C14C N1C C15C 117.2(3) . . ?
C18C O2C C22C 113.6(3) . . ?
C2D C1D C6D 120.0 . . ?
C2D C1D C50D 121.9(3) . . ?
C6D C1D C50D 118.1(3) . . ?
C1D C2D C3D 120.0 . . ?
C4D C3D C2D 120.0 . . ?
C3D C4D C5D 120.0 . . ?
C3D C4D C7D 122.15(18) . . ?
C5D C4D C7D 117.71(18) . . ?
C4D C5D C6D 120.0 . . ?
C5D C6D C1D 120.0 . . ?
C8D C7D C12D 120.0 . . ?
C8D C7D C4D 120.49(17) . . ?
C12D C7D C4D 119.38(17) . . ?
C7D C8D C9D 120.0 . . ?
C10D C9D C8D 120.0 . . ?
C11D C10D C9D 120.0 . . ?
C11D C10D C13D 122.6(2) . . ?
C9D C10D C13D 117.1(2) . . ?
C10D C11D C12D 120.0 . . ?
C11D C12D C7D 120.0 . . ?
O1D C13D N1D 118.8(4) . . ?
O1D C13D C10D 120.3(4) . . ?
N1D C13D C10D 120.6(3) . . ?
C16D C15D C20D 120.0 . . ?
C16D C15D N1D 118.75(18) . . ?
C20D C15D N1D 121.25(18) . . ?
C17D C16D C15D 120.0 . . ?
C17D C16D C21D 117.3(2) . . ?
C15D C16D C21D 122.7(2) . . ?
C18D C17D C16D 120.0 . . ?
O2D C18D C19D 123.7(2) . . ?
O2D C18D C17D 116.3(2) . . ?
C19D C18D C17D 120.0 . . ?
C18D C19D C20D 120.0 . . ?
C19D C20D C15D 120.0 . . ?
O2D C22D C23D 107.0(3) . . ?
C22D C23D C24D 108.5(3) . . ?
C25D C24D C23D 117.3(4) . . ?
C24D C25D C26D 113.6(4) . . ?
C27D C26D C25D 120.6(5) . . ?
C26D C27D C28D 118.3(5) . . ?
C29D C28D C27D 112.1(5) . . ?
C28D C29D C30D 111.0(4) . . ?
C31D C30D C29D 116.6(7) . . ?
C30D C31D C32D 116.1(6) . . ?
C33D C32D C37D 120.0 . . ?
C33D C32D C31D 122.6(4) . . ?
C37D C32D C31D 117.4(4) . . ?
C34D C33D C32D 120.0 . . ?
C33D C34D C35D 120.0 . . ?
C36D C35D C34D 120.0 . . ?
C36D C35D C38D 121.6(3) . . ?
C34D C35D C38D 118.3(3) . . ?
C35D C36D C37D 120.0 . . ?
C36D C37D C32D 120.0 . . ?
C39D C38D C43D 120.0 . . ?
C39D C38D C35D 119.4(2) . . ?
C43D C38D C35D 120.4(2) . . ?
C40D C39D C38D 120.0 . . ?
C39D C40D C41D 120.0 . . ?
C42D C41D C40D 120.0 . . ?
C42D C41D C44D 121.5(2) . . ?
C40D C41D C44D 118.5(2) . . ?
C41D C42D C43D 120.0 . . ?
C42D C43D C38D 120.0 . . ?
C45D C44D C49D 120.0 . . ?
C45D C44D C41D 118.5(2) . . ?
C49D C44D C41D 121.1(2) . . ?
C46D C45D C44D 120.0 . . ?
C45D C46D C47D 120.0 . . ?
C48D C47D C46D 120.0 . . ?
C48D C47D C51D 123.3(2) . . ?
C46D C47D C51D 116.4(2) . . ?
C47D C48D C49D 120.0 . . ?
C48D C49D C44D 120.0 . . ?
N2D C50D C1D 178.2(7) . . ?
N3D C51D C47D 178.3(5) . . ?
C13D N1D C15D 120.4(3) . . ?
C13D N1D C14D 118.9(3) . . ?
C15D N1D C14D 115.5(4) . . ?
C18D O2D C22D 113.5(3) . . ?

loop_
_geom_bond_atom_site_label_1
_geom_bond_atom_site_label_2
_geom_bond_distance
_geom_bond_site_symmetry_2
_geom_bond_publ_flag
C1A C2A 1.3900 . ?
C1A C6A 1.3900 . ?
C1A C50A 1.463(7) . ?
C2A C3A 1.3900 . ?
C3A C4A 1.3900 . ?
C4A C5A 1.3900 . ?
C4A C7A 1.539(3) . ?
C5A C6A 1.3900 . ?
C7A C8A 1.3900 . ?
C7A C12A 1.3900 . ?
C8A C9A 1.3900 . ?
C9A C10A 1.3900 . ?
C10A C11A 1.3900 . ?
C10A C13A 1.560(5) . ?
C11A C12A 1.3900 . ?
C13A O1A 1.189(5) . ?
C13A N1A 1.328(5) . ?
C14A N1A 1.492(5) . ?
C15A C16A 1.3900 . ?
C15A C20A 1.3900 . ?
C15A N1A 1.413(3) . ?
C16A C17A 1.3900 . ?
C16A C21A 1.482(5) . ?
C17A C18A 1.3900 . ?
C18A O2A 1.387(3) . ?
C18A C19A 1.3900 . ?
C19A C20A 1.3900 . ?
C22A O2A 1.431(5) . ?
C22A C23A 1.509(5) . ?
C23A C24A 1.498(6) . ?
C24A C25A 1.557(6) . ?
C25A C26A 1.544(9) . ?
C26A C27A 1.606(10) . ?
C27A C28A 1.565(8) . ?
C28A C29A 1.519(2) . ?
C29A C30A 1.521(3) . ?
C30A C31A 1.408(12) . ?
C31A C32A 1.534(9) . ?
C32A C33A 1.3900 . ?
C32A C37A 1.3900 . ?
C33A C34A 1.3900 . ?
C34A C35A 1.3900 . ?
C35A C36A 1.3900 . ?
C35A C38A 1.555(3) . ?
C36A C37A 1.3900 . ?
C38A C39A 1.3900 . ?
C38A C43A 1.3900 . ?
C39A C40A 1.3900 . ?
C40A C41A 1.3900 . ?
C41A C42A 1.3900 . ?
C41A C44A 1.496(3) . ?
C42A C43A 1.3900 . ?
C44A C45A 1.3900 . ?
C44A C49A 1.3900 . ?
C45A C46A 1.3900 . ?
C46A C47A 1.3900 . ?
C47A C48A 1.3900 . ?
C47A C51A 1.437(5) . ?
C48A C49A 1.3900 . ?
C50A N2A 1.075(9) . ?
C51A N3A 1.139(7) . ?
C1B C2B 1.3900 . ?
C1B C6B 1.3900 . ?
C1B C50B 1.448(7) . ?
C2B C3B 1.3900 . ?
C3B C4B 1.3900 . ?
C4B C5B 1.3900 . ?
C4B C7B 1.535(3) . ?
C5B C6B 1.3900 . ?
C7B C8B 1.3900 . ?
C7B C12B 1.3900 . ?
C8B C9B 1.3900 . ?
C9B C10B 1.3900 . ?
C10B C11B 1.3900 . ?
C10B C13B 1.547(5) . ?
C11B C12B 1.3900 . ?
C13B O1B 1.174(5) . ?
C13B N1B 1.340(6) . ?
C14B N1B 1.480(5) . ?
C15B C16B 1.3900 . ?
C15B C20B 1.3900 . ?
C15B N1B 1.423(4) . ?
C16B C17B 1.3900 . ?
C16B C21B 1.465(5) . ?
C17B C18B 1.3900 . ?
C18B O2B 1.388(3) . ?
C18B C19B 1.3900 . ?
C19B C20B 1.3900 . ?
C22B O2B 1.446(5) . ?
C22B C23B 1.497(6) . ?
C23B C24B 1.506(6) . ?
C24B C25B 1.535(6) . ?
C25B C26B 1.545(9) . ?
C26B C27B 1.548(9) . ?
C27B C28B 1.561(9) . ?
C28B C29E 1.458(17) . ?
C28B C29F 1.566(14) . ?
C29E C30E 1.53(3) . ?
C30E C31E 1.76(3) . ?
C31E C32B 1.64(2) . ?
C29F C30F 1.49(2) . ?
C30F C31F 1.357(19) . ?
C31F C32B 1.575(13) . ?
C32B C33B 1.3900 . ?
C32B C37B 1.3900 . ?
C33B C34B 1.3900 . ?
C34B C35B 1.3900 . ?
C35B C36B 1.3900 . ?
C35B C38B 1.554(4) . ?
C36B C37B 1.3900 . ?
C38B C39B 1.3900 . ?
C38B C43B 1.3900 . ?
C39B C40B 1.3900 . ?
C40B C41B 1.3900 . ?
C41B C42B 1.3900 . ?
C41B C44B 1.514(3) . ?
C42B C43B 1.3900 . ?
C44B C45B 1.3900 . ?
C44B C49B 1.3900 . ?
C45B C46B 1.3900 . ?
C46B C47B 1.3900 . ?
C47B C48B 1.3900 . ?
C47B C51B 1.447(5) . ?
C48B C49B 1.3900 . ?
C50B N2B 1.093(9) . ?
C51B NBB 1.120(6) . ?
C1C C2C 1.3900 . ?
C1C C6C 1.3900 . ?
C1C C50C 1.427(7) . ?
C2C C3C 1.3900 . ?
C3C C4C 1.3900 . ?
C4C C5C 1.3900 . ?
C4C C7C 1.490(3) . ?
C5C C6C 1.3900 . ?
C7C C8C 1.3900 . ?
C7C C12C 1.3900 . ?
C8C C9C 1.3900 . ?
C9C C10C 1.3900 . ?
C10C C11C 1.3900 . ?
C10C C13C 1.484(4) . ?
C11C C12C 1.3900 . ?
C13C O1C 1.271(4) . ?
C13C N1C 1.400(5) . ?
C14C N1C 1.455(6) . ?
C15C C16C 1.3900 . ?
C15C C20C 1.3900 . ?
C15C N1C 1.457(4) . ?
C16C C17C 1.3900 . ?
C16C C21C 1.529(5) . ?
C17C C18C 1.3900 . ?
C18C O2C 1.367(3) . ?
C18C C19C 1.3900 . ?
C19C C20C 1.3900 . ?
C22C O2C 1.454(6) . ?
C22C C23C 1.526(5) . ?
C23C C24C 1.561(7) . ?
C24C C25C 1.485(7) . ?
C25C C26C 1.553(8) . ?
C26C C27C 1.350(9) . ?
C27C C28C 1.521(2) . ?
C28C C29C 1.521(2) . ?
C29C C30C 1.521(2) . ?
C30C C31C 1.520(2) . ?
C31C C32C 1.624(6) . ?
C32C C33C 1.3900 . ?
C32C C37C 1.3900 . ?
C33C C34C 1.3900 . ?
C34C C35C 1.3900 . ?
C35C C36C 1.3900 . ?
C35C C38C 1.549(4) . ?
C36C C37C 1.3900 . ?
C38C C39C 1.3900 . ?
C38C C43C 1.3900 . ?
C39C C40C 1.3900 . ?
C40C C41C 1.3900 . ?
C41C C42C 1.3900 . ?
C41C C44C 1.559(3) . ?
C42C C43C 1.3900 . ?
C44C C45C 1.3900 . ?
C44C C49C 1.3900 . ?
C45C C46C 1.3900 . ?
C46C C47C 1.3900 . ?
C47C C48C 1.3900 . ?
C47C C51C 1.444(5) . ?
C48C C49C 1.3900 . ?
C50C N2C 1.191(8) . ?
C51C N3C 1.171(6) . ?
C1D C2D 1.3900 . ?
C1D C6D 1.3900 . ?
C1D C50D 1.446(6) . ?
C2D C3D 1.3900 . ?
C3D C4D 1.3900 . ?
C4D C5D 1.3900 . ?
C4D C7D 1.487(3) . ?
C5D C6D 1.3900 . ?
C7D C8D 1.3900 . ?
C7D C12D 1.3900 . ?
C8D C9D 1.3900 . ?
C9D C10D 1.3900 . ?
C10D C11D 1.3900 . ?
C10D C13D 1.468(5) . ?
C11D C12D 1.3900 . ?
C13D O1D 1.264(4) . ?
C13D N1D 1.383(6) . ?
C14D N1D 1.488(6) . ?
C15D C16D 1.3900 . ?
C15D C20D 1.3900 . ?
C15D N1D 1.464(4) . ?
C16D C17D 1.3900 . ?
C16D C21D 1.531(5) . ?
C17D C18D 1.3900 . ?
C18D O2D 1.373(3) . ?
C18D C19D 1.3900 . ?
C19D C20D 1.3900 . ?
C22D O2D 1.448(6) . ?
C22D C23D 1.533(5) . ?
C23D C24D 1.551(7) . ?
C24D C25D 1.493(6) . ?
C25D C26D 1.496(7) . ?
C26D C27D 1.446(8) . ?
C27D C28D 1.485(10) . ?
C28D C29D 1.462(8) . ?
C29D C30D 1.522(2) . ?
C30D C31D 1.443(12) . ?
C31D C32D 1.534(9) . ?
C32D C33D 1.3900 . ?
C32D C37D 1.3900 . ?
C33D C34D 1.3900 . ?
C34D C35D 1.3900 . ?
C35D C36D 1.3900 . ?
C35D C38D 1.581(4) . ?
C36D C37D 1.3900 . ?
C38D C39D 1.3900 . ?
C38D C43D 1.3900 . ?
C39D C40D 1.3900 . ?
C40D C41D 1.3900 . ?
C41D C42D 1.3900 . ?
C41D C44D 1.563(3) . ?
C42D C43D 1.3900 . ?
C44D C45D 1.3900 . ?
C44D C49D 1.3900 . ?
C45D C46D 1.3900 . ?
C46D C47D 1.3900 . ?
C47D C48D 1.3900 . ?
C47D C51D 1.464(5) . ?
C48D C49D 1.3900 . ?
C50D N2D 1.186(8) . ?
C51D N3D 1.163(6) . ?
